data_4347011
loop_
_publ_author_name
'Ohtani, Ryo'
'Egawa, Saki'
'Nakaya, Manabu'
'Ohmagari, Hitomi'
'Nakamura, Masaaki'
'Lindoy, Leonard F.'
'Hayami, Shinya'

_publ_section_title
;
 Metal Dilution Effects on the Reverse Spin Transition in Mixed Crystals
 of Type [Co(1-x)Zn(x)(C16-terpy)2](BF4)2 (x = 0.1-0.7).
;
_journal_issue 7
_journal_name_full 'Inorganic chemistry'
_journal_page_first 3332
_journal_page_last 3337
_journal_paper_doi 10.1021/acs.inorgchem.5b02582
_journal_volume 55
_journal_year 2016
_chemical_formula_moiety 'C63 H84 B2 F8 N6 O3 Zn'
_chemical_formula_sum 'C63 H84 B2 F8 N6 O3 Zn'
_chemical_formula_weight 1212.38
_space_group_crystal_system triclinic
_space_group_IT_number 2
_space_group_name_Hall '-P 1'
_space_group_name_H-M_alt 'P -1'
_atom_sites_solution_hydrogens geom
_atom_sites_solution_primary direct
_atom_sites_solution_secondary difmap
_cell_angle_alpha 77.0947(19)
_cell_angle_beta 76.355(2)
_cell_angle_gamma 89.232(2)
_cell_formula_units_Z 2
_cell_length_a 8.9929(6)
_cell_length_b 17.5868(12)
_cell_length_c 20.9347(15)
_cell_measurement_temperature 93
_cell_volume 3133.5(4)
_computing_cell_refinement Unknown
_computing_data_collection Unknown
_computing_data_reduction Unknown
_computing_molecular_graphics 'CrystalStructure 4.1'
_computing_publication_material 'CrystalStructure 4.1 (Rigaku, 2014)'
_computing_structure_refinement 'SHELXL2013 (Sheldrick, 2008)'
_computing_structure_solution 'SIR2004 (Burla, et al., 2005)'
_diffrn_ambient_temperature 93
_diffrn_measured_fraction_theta_full 0.997
_diffrn_measured_fraction_theta_max 0.987
_diffrn_measurement_device_type unknown
_diffrn_radiation_type 'Mo K\a'
_diffrn_radiation_wavelength 0.71075
_diffrn_reflns_av_R_equivalents 0.0778
_diffrn_reflns_Laue_measured_fraction_full 0.997
_diffrn_reflns_Laue_measured_fraction_max 0.987
_diffrn_reflns_limit_h_max 11
_diffrn_reflns_limit_h_min -11
_diffrn_reflns_limit_k_max 22
_diffrn_reflns_limit_k_min -22
_diffrn_reflns_limit_l_max 27
_diffrn_reflns_limit_l_min -27
_diffrn_reflns_number 31430
_diffrn_reflns_point_group_measured_fraction_full 0.997
_diffrn_reflns_point_group_measured_fraction_max 0.987
_diffrn_reflns_theta_full 25.242
_diffrn_reflns_theta_max 27.485
_diffrn_reflns_theta_min 3.044
_diffrn_standards_number 0
_exptl_absorpt_coefficient_mu 0.465
_exptl_absorpt_correction_type none
_exptl_crystal_density_diffrn 1.285
_exptl_crystal_density_method 'not measured'
_exptl_crystal_description unknown
_exptl_crystal_F_000 1280.00
_exptl_crystal_size_max 0.200
_exptl_crystal_size_mid 0.200
_exptl_crystal_size_min 0.200
_refine_diff_density_max 0.93
_refine_diff_density_min -0.77
_refine_ls_extinction_method none
_refine_ls_goodness_of_fit_ref 1.030
_refine_ls_hydrogen_treatment mixed
_refine_ls_number_parameters 782
_refine_ls_number_reflns 14192
_refine_ls_number_restraints 0
_refine_ls_R_factor_all 0.1071
_refine_ls_R_factor_gt 0.0700
_refine_ls_shift/su_max 0.000
_refine_ls_structure_factor_coef Fsqd
_refine_ls_weighting_details 'w = 1/[\s^2^(Fo^2^)+(0.0632P)^2^+2.9245P] where P=(Fo^2^+2Fc^2^)/3'
_refine_ls_weighting_scheme calc
_refine_ls_wR_factor_gt 0.1523
_refine_ls_wR_factor_ref 0.1702
_reflns_number_gt 9827
_reflns_number_total 14192
_reflns_threshold_expression F^2^>2.0\s(F^2^)
_cod_data_source_file ic5b02582_si_002.cif
_cod_data_source_block untitled_
_cod_database_code 4347011
_shelxl_res_file
;

    shelxl.res created by SHELXL-2014/7

TITL untitled
CELL  0.71075 8.99290 17.58680 20.93470 77.09470 76.35500 89.23200
ZERR  2 0.00060 0.00120 0.00150 0.00190 0.00200 0.00200
LATT 1
SFAC C H B F N O ZN
UNIT 126 168 4 16 12 6 2
L.S. 25
FMAP 2
PLAN -25
WPDB -2
HTAB
BOND $H
CONF
LIST 4
TEMP -180.0
ACTA
SIZE 0.200 0.200 0.200
WGHT    0.063200    2.924500
FVAR       0.54274
ZN1   7    0.087916    0.027876    0.238769    11.00000    0.01391    0.02234 =
         0.01400   -0.00356   -0.00309   -0.00029
F1    4   -0.317105    0.202704    0.013807    11.00000    0.03305    0.04367 =
         0.02773   -0.00194    0.00028    0.00884
F2    4   -0.244329    0.081131    0.054681    11.00000    0.05225    0.04148 =
         0.03674   -0.01443   -0.02190    0.01048
F3    4   -0.494294    0.110998    0.080891    11.00000    0.02999    0.09211 =
         0.03534   -0.02009   -0.00013   -0.02568
F4    4   -0.322247    0.162934    0.125200    11.00000    0.03229    0.06042 =
         0.02463   -0.01837   -0.00217   -0.01021
F5    4   -0.408088    0.218838    0.421217    11.00000    0.03808    0.05443 =
         0.04704   -0.00935   -0.02301    0.01354
F6    4   -0.427963    0.161262    0.530477    11.00000    0.12256    0.08825 =
         0.03488   -0.00224    0.03376    0.00542
F7    4   -0.207993    0.217097    0.467353    11.00000    0.04834    0.04637 =
         0.12919   -0.02468   -0.05725    0.00792
F8    4   -0.292089    0.105321    0.449816    11.00000    0.05958    0.04383 =
         0.04918   -0.01958   -0.03631    0.01265
O1    6   -0.103596   -0.134352    0.539876    11.00000    0.01658    0.02848 =
         0.01582   -0.00180   -0.00183   -0.00414
O2    6    0.124519    0.154778   -0.062395    11.00000    0.02651    0.02724 =
         0.01466   -0.00266   -0.00349    0.00597
O3    6   -0.245706    0.205224    0.623891    11.00000    0.05091    0.03754 =
         0.02620   -0.00273   -0.01101   -0.00444
N1    5    0.276787    0.051589    0.280454    11.00000    0.01223    0.02156 =
         0.01795   -0.00696   -0.00256    0.00220
N2    5    0.019249   -0.028022    0.339178    11.00000    0.01386    0.01991 =
         0.01528   -0.00565   -0.00298    0.00020
N3    5   -0.139176   -0.026568    0.249262    11.00000    0.01569    0.02198 =
         0.01858   -0.00574   -0.00443    0.00220
N4    5    0.210604   -0.058478    0.188454    11.00000    0.01437    0.02155 =
         0.02050   -0.00698   -0.00749    0.00001
N5    5    0.127857    0.079974    0.137080    11.00000    0.01536    0.02004 =
         0.01492   -0.00350   -0.00149   -0.00249
N6    5   -0.012064    0.142205    0.236227    11.00000    0.01461    0.02412 =
         0.01760   -0.00472   -0.00265   -0.00121
C1    1    0.406295    0.092353    0.246285    11.00000    0.01762    0.02372 =
         0.01774   -0.00436   -0.00129   -0.00039
AFIX  43
H1    2    0.419621    0.113914    0.199359    11.00000   -1.20000
AFIX   0
C2    1    0.522159    0.104277    0.277070    11.00000    0.01524    0.02464 =
         0.02350   -0.00939   -0.00026   -0.00241
AFIX  43
H2    2    0.612635    0.134102    0.251683    11.00000   -1.20000
AFIX   0
C3    1    0.504209    0.072419    0.344612    11.00000    0.01268    0.02936 =
         0.02710   -0.01171   -0.00670    0.00134
AFIX  43
H3    2    0.581792    0.080411    0.366637    11.00000   -1.20000
AFIX   0
C4    1    0.371830    0.028431    0.380495    11.00000    0.01610    0.02594 =
         0.01672   -0.00790   -0.00303    0.00084
AFIX  43
H4    2    0.358844    0.004657    0.427010    11.00000   -1.20000
AFIX   0
C5    1    0.258371    0.019676    0.347287    11.00000    0.01199    0.02109 =
         0.01825   -0.00873   -0.00301    0.00235
C6    1    0.110807   -0.023996    0.380874    11.00000    0.01353    0.02079 =
         0.01737   -0.00703   -0.00353    0.00414
C7    1    0.069015   -0.058847    0.448699    11.00000    0.01520    0.02101 =
         0.01701   -0.00702   -0.00591    0.00232
AFIX  43
H7    2    0.134004   -0.054562    0.477625    11.00000   -1.20000
AFIX   0
C8    1   -0.071267   -0.100590    0.473761    11.00000    0.01842    0.02005 =
         0.01560   -0.00481   -0.00184    0.00215
C9    1   -0.167139   -0.104894    0.430854    11.00000    0.01395    0.02101 =
         0.01782   -0.00649   -0.00137   -0.00158
AFIX  43
H9    2   -0.263574   -0.132536    0.447200    11.00000   -1.20000
AFIX   0
C10   1   -0.116003   -0.067219    0.363435    11.00000    0.01352    0.01934 =
         0.02041   -0.00693   -0.00580    0.00379
C11   1   -0.206563   -0.066800    0.311970    11.00000    0.01432    0.01770 =
         0.01960   -0.00528   -0.00577    0.00264
C12   1   -0.349173   -0.104254    0.327267    11.00000    0.01756    0.02298 =
         0.02368   -0.00417   -0.00486   -0.00125
AFIX  43
H12   2   -0.394869   -0.132080    0.371936    11.00000   -1.20000
AFIX   0
C13   1   -0.423539   -0.100125    0.275782    11.00000    0.01658    0.02907 =
         0.02803   -0.00887   -0.00763    0.00159
AFIX  43
H13   2   -0.520862   -0.125963    0.284804    11.00000   -1.20000
AFIX   0
C14   1   -0.356954   -0.058851    0.211907    11.00000    0.01860    0.03088 =
         0.02451   -0.00716   -0.01098    0.00170
AFIX  43
H14   2   -0.407777   -0.054863    0.176400    11.00000   -1.20000
AFIX   0
C15   1   -0.213418   -0.022941    0.200196    11.00000    0.02068    0.02426 =
         0.01938   -0.00251   -0.00769    0.00041
AFIX  43
H15   2   -0.166124    0.005204    0.155829    11.00000   -1.20000
AFIX   0
C16   1   -0.228187   -0.192324    0.566227    11.00000    0.01957    0.02503 =
         0.01888   -0.00514   -0.00225   -0.00528
AFIX  23
H16A  2   -0.217652   -0.231555    0.538268    11.00000   -1.20000
H16B  2   -0.327606   -0.167432    0.566310    11.00000   -1.20000
AFIX   0
C17   1   -0.219498   -0.230543    0.637405    11.00000    0.02259    0.02839 =
         0.02006   -0.00245   -0.00572   -0.00278
AFIX  23
H17A  2   -0.226674   -0.190346    0.664292    11.00000   -1.20000
H17B  2   -0.119582   -0.255145    0.636489    11.00000   -1.20000
AFIX   0
C18   1   -0.347954   -0.291986    0.670462    11.00000    0.02972    0.03155 =
         0.02121   -0.00123   -0.00516   -0.00839
AFIX  23
H18A  2   -0.352484   -0.325949    0.639035    11.00000   -1.20000
H18B  2   -0.446453   -0.265699    0.678490    11.00000   -1.20000
AFIX   0
C19   1   -0.329405   -0.342715    0.737188    11.00000    0.04587    0.03480 =
         0.02587    0.00083   -0.00601   -0.00890
AFIX  23
H19A  2   -0.408901   -0.385549    0.752132    11.00000   -1.20000
H19B  2   -0.228490   -0.366757    0.729160    11.00000   -1.20000
AFIX   0
C20   1   -0.340348   -0.301501    0.793157    11.00000    0.03893    0.03021 =
         0.02577   -0.00043   -0.00533   -0.00527
AFIX  23
H20A  2   -0.438924   -0.275152    0.800159    11.00000   -1.20000
H20B  2   -0.256871   -0.260810    0.779898    11.00000   -1.20000
AFIX   0
C21   1   -0.329587   -0.356879    0.859881    11.00000    0.04818    0.03778 =
         0.02279    0.00002   -0.00778   -0.00511
AFIX  23
H21A  2   -0.402433   -0.401959    0.869234    11.00000   -1.20000
H21B  2   -0.225171   -0.377111    0.854530    11.00000   -1.20000
AFIX   0
C22   1   -0.363262   -0.319651    0.919635    11.00000    0.03357    0.03308 =
         0.02481    0.00119   -0.00816   -0.00819
AFIX  23
H22A  2   -0.462669   -0.294188    0.922140    11.00000   -1.20000
H22B  2   -0.283177   -0.278610    0.912899    11.00000   -1.20000
AFIX   0
C23   1   -0.369455   -0.377692    0.985982    11.00000    0.03012    0.03969 =
         0.02425   -0.00156   -0.00543    0.00034
AFIX  23
H23A  2   -0.265456   -0.396688    0.986329    11.00000   -1.20000
H23B  2   -0.436762   -0.423134    0.989122    11.00000   -1.20000
AFIX   0
C24   1   -0.428272   -0.343454    1.047464    11.00000    0.02950    0.03183 =
         0.02530   -0.00126   -0.00544   -0.00622
AFIX  23
H24A  2   -0.519188   -0.312861    1.041477    11.00000   -1.20000
H24B  2   -0.348280   -0.307236    1.050559    11.00000   -1.20000
AFIX   0
C25   1   -0.471614   -0.405700    1.113481    11.00000    0.02126    0.02971 =
         0.02413   -0.00411   -0.00273    0.00072
AFIX  23
H25A  2   -0.535051   -0.447690    1.107091    11.00000   -1.20000
H25B  2   -0.377002   -0.429040    1.124040    11.00000   -1.20000
AFIX   0
C26   1   -0.558980   -0.374498    1.173052    11.00000    0.01993    0.03062 =
         0.03022   -0.00918   -0.00798    0.00144
AFIX  23
H26A  2   -0.488309   -0.341384    1.186081    11.00000   -1.20000
H26B  2   -0.640828   -0.341281    1.159239    11.00000   -1.20000
AFIX   0
C27   1   -0.630034   -0.438903    1.233607    11.00000    0.02506    0.05024 =
         0.02343   -0.00660   -0.00137   -0.00603
AFIX  23
H27A  2   -0.546994   -0.468682    1.250014    11.00000   -1.20000
H27B  2   -0.691432   -0.475194    1.219079    11.00000   -1.20000
AFIX   0
C28   1   -0.732601   -0.410008    1.292115    11.00000    0.03460    0.13817 =
         0.03439   -0.05407    0.01872   -0.03416
C29   1   -0.855630   -0.455596    1.338453    10.50000    0.02027    0.03139 =
         0.02888   -0.00341   -0.00464   -0.00086
C30   1   -0.785643   -0.512093    1.388178    10.50000    0.02819    0.02670 =
         0.02080    0.00840   -0.00400   -0.01343
C31   1   -0.922071   -0.574423    1.449113    11.00000    0.08329    0.04295 =
         0.17988    0.02946   -0.08973   -0.02922
AFIX  33
H31A  2   -1.017826   -0.578820    1.483984    11.00000   -1.20000
H31B  2   -0.935547   -0.601478    1.414576    11.00000   -1.20000
H31C  2   -0.840256   -0.598189    1.469594    11.00000   -1.20000
AFIX   0
C32   1    0.255252   -0.126486    0.219529    11.00000    0.01678    0.02344 =
         0.02609   -0.00443   -0.01131   -0.00317
AFIX  43
H32   2    0.222974   -0.142322    0.267293    11.00000   -1.20000
AFIX   0
C33   1    0.347502   -0.174968    0.184301    11.00000    0.02524    0.02395 =
         0.02974   -0.00850   -0.01537    0.00461
AFIX  43
H33   2    0.378324   -0.223041    0.207579    11.00000   -1.20000
AFIX   0
C34   1    0.393228   -0.152106    0.115278    11.00000    0.02702    0.02946 =
         0.03172   -0.01463   -0.01266    0.00950
AFIX  43
H34   2    0.455792   -0.184379    0.090062    11.00000   -1.20000
AFIX   0
C35   1    0.347062   -0.081255    0.082650    11.00000    0.02121    0.03289 =
         0.01799   -0.01045   -0.00378    0.00336
AFIX  43
H35   2    0.378386   -0.064181    0.034945    11.00000   -1.20000
AFIX   0
C36   1    0.254595   -0.035935    0.120852    11.00000    0.01214    0.02354 =
         0.01944   -0.00728   -0.00558    0.00176
C37   1    0.192998    0.039190    0.091329    11.00000    0.01576    0.02358 =
         0.01716   -0.00443   -0.00359    0.00005
C38   1    0.194703    0.064624    0.024093    11.00000    0.01984    0.02513 =
         0.01779   -0.00673   -0.00112    0.00116
AFIX  43
H38   2    0.243160    0.035571   -0.007681    11.00000   -1.20000
AFIX   0
C39   1    0.124453    0.133447    0.003419    11.00000    0.01808    0.02538 =
         0.01240   -0.00060   -0.00163   -0.00137
C40   1    0.055393    0.175552    0.051169    11.00000    0.01904    0.02165 =
         0.01843   -0.00287   -0.00285    0.00031
AFIX  43
H40   2    0.006621    0.222846    0.038319    11.00000   -1.20000
AFIX   0
C41   1    0.060342    0.146187    0.117627    11.00000    0.01542    0.02250 =
         0.01821   -0.00530   -0.00333   -0.00141
C42   1   -0.012074    0.184645    0.173600    11.00000    0.01863    0.02307 =
         0.01858   -0.00608   -0.00473   -0.00084
C43   1   -0.075942    0.256508    0.164231    11.00000    0.04246    0.02882 =
         0.02264   -0.00449   -0.00816    0.00978
AFIX  43
H43   2   -0.074963    0.285546    0.120025    11.00000   -1.20000
AFIX   0
C44   1   -0.141326    0.285972    0.219543    11.00000    0.05309    0.03025 =
         0.03409   -0.01360   -0.01010    0.01676
AFIX  43
H44   2   -0.185704    0.335615    0.213667    11.00000   -1.20000
AFIX   0
C45   1   -0.142341    0.243290    0.283581    11.00000    0.03320    0.03225 =
         0.02525   -0.01222   -0.00331    0.00286
AFIX  43
H45   2   -0.187026    0.262659    0.322359    11.00000   -1.20000
AFIX   0
C46   1   -0.076332    0.171592    0.289403    11.00000    0.02042    0.02965 =
         0.01734   -0.00725   -0.00291   -0.00127
AFIX  43
H46   2   -0.076569    0.141713    0.333254    11.00000   -1.20000
AFIX   0
C47   1    0.029478    0.218675   -0.082924    11.00000    0.01940    0.03259 =
         0.02208   -0.00145   -0.00387    0.00636
AFIX  23
H47A  2    0.066797    0.267495   -0.074720    11.00000   -1.20000
H47B  2   -0.077671    0.207259   -0.056398    11.00000   -1.20000
AFIX   0
C48   1    0.036906    0.228134   -0.156752    11.00000    0.01794    0.02898 =
         0.01767   -0.00121   -0.00501    0.00009
AFIX  23
H48A  2   -0.044341    0.263157   -0.168613    11.00000   -1.20000
H48B  2    0.015063    0.176612   -0.164999    11.00000   -1.20000
AFIX   0
C49   1    0.190533    0.261118   -0.203202    11.00000    0.01818    0.02758 =
         0.01933   -0.00287   -0.00312   -0.00019
AFIX  23
H49A  2    0.220076    0.308876   -0.190765    11.00000   -1.20000
H49B  2    0.269698    0.222470   -0.196493    11.00000   -1.20000
AFIX   0
C50   1    0.186211    0.280842   -0.277382    11.00000    0.01899    0.02893 =
         0.01850   -0.00329   -0.00357    0.00031
AFIX  23
H50A  2    0.107268    0.319632   -0.284050    11.00000   -1.20000
H50B  2    0.156027    0.233114   -0.289678    11.00000   -1.20000
AFIX   0
C51   1    0.339750    0.313538   -0.324281    11.00000    0.02227    0.02484 =
         0.01686   -0.00099   -0.00171   -0.00131
AFIX  23
H51A  2    0.370671    0.360679   -0.311340    11.00000   -1.20000
H51B  2    0.418193    0.274347   -0.318023    11.00000   -1.20000
AFIX   0
C52   1    0.336417    0.334825   -0.398698    11.00000    0.01953    0.03136 =
         0.01866   -0.00366   -0.00186   -0.00211
AFIX  23
H52A  2    0.302073    0.288182   -0.411314    11.00000   -1.20000
H52B  2    0.260750    0.375456   -0.405322    11.00000   -1.20000
AFIX   0
C53   1    0.491414    0.364719   -0.445263    11.00000    0.02026    0.03171 =
         0.01923   -0.00402   -0.00204   -0.00164
AFIX  23
H53A  2    0.527766    0.409713   -0.431027    11.00000   -1.20000
H53B  2    0.565693    0.323100   -0.439907    11.00000   -1.20000
AFIX   0
C54   1    0.489758    0.389764   -0.519364    11.00000    0.01937    0.03533 =
         0.01960   -0.00313   -0.00223   -0.00002
AFIX  23
H54A  2    0.419197    0.433083   -0.525211    11.00000   -1.20000
H54B  2    0.449519    0.345526   -0.533301    11.00000   -1.20000
AFIX   0
C55   1    0.647208    0.416208   -0.565299    11.00000    0.02016    0.02713 =
         0.02256   -0.00372   -0.00004   -0.00230
AFIX  23
H55A  2    0.716933    0.372371   -0.560402    11.00000   -1.20000
H55B  2    0.688715    0.459399   -0.550478    11.00000   -1.20000
AFIX   0
C56   1    0.645350    0.443660   -0.639702    11.00000    0.02186    0.03171 =
         0.02179   -0.00329    0.00046    0.00042
AFIX  23
H56A  2    0.604555    0.400400   -0.654682    11.00000   -1.20000
H56B  2    0.575324    0.487356   -0.644651    11.00000   -1.20000
AFIX   0
C57   1    0.802273    0.470253   -0.684919    11.00000    0.02388    0.03047 =
         0.02134   -0.00385    0.00193   -0.00177
AFIX  23
H57A  2    0.871062    0.425952   -0.680524    11.00000   -1.20000
H57B  2    0.843971    0.512190   -0.668664    11.00000   -1.20000
AFIX   0
C58   1    0.805117    0.500315   -0.759356    11.00000    0.02652    0.02508 =
         0.02115   -0.00474    0.00240    0.00114
AFIX  23
H58A  2    0.760297    0.459193   -0.775465    11.00000   -1.20000
H58B  2    0.739975    0.546075   -0.764216    11.00000   -1.20000
AFIX   0
C59   1    0.965028    0.523705   -0.803726    11.00000    0.02666    0.03309 =
         0.02444   -0.00383    0.00049   -0.00342
AFIX  23
H59A  2    1.005983    0.567880   -0.789958    11.00000   -1.20000
H59B  2    1.032263    0.479347   -0.795534    11.00000   -1.20000
AFIX   0
C60   1    0.972823    0.547263   -0.878690    11.00000    0.02277    0.03071 =
         0.02495   -0.00586   -0.00162   -0.00155
AFIX  23
H60A  2    0.899305    0.588673   -0.886650    11.00000   -1.20000
H60B  2    0.940797    0.501701   -0.893486    11.00000   -1.20000
AFIX   0
C61   1    1.131424    0.576845   -0.921432    11.00000    0.02606    0.04798 =
         0.02329   -0.00468    0.00008   -0.00157
AFIX  23
H61A  2    1.205469    0.535962   -0.912642    11.00000   -1.20000
H61B  2    1.162383    0.623263   -0.907486    11.00000   -1.20000
AFIX   0
C62   1    1.139538    0.598510   -0.996824    11.00000    0.03632    0.04791 =
         0.02613   -0.00270    0.00079   -0.00546
AFIX  33
H62A  2    1.244009    0.617054   -1.021559    11.00000   -1.20000
H62B  2    1.111472    0.552527   -1.011293    11.00000   -1.20000
H62C  2    1.068356    0.639891   -1.006133    11.00000   -1.20000
AFIX   0
C63   1   -0.126369    0.262821    0.599408    11.00000    0.03373    0.04269 =
         0.05085   -0.01131   -0.00861    0.00327
C64   1   -0.783077   -0.502051    1.350595    10.50000    0.02879    0.02601 =
         0.01763    0.00142    0.00471   -0.00597
C65   1   -0.881241   -0.492194    1.418117    10.50000    0.02927    0.04029 =
         0.02079   -0.00903    0.00858   -0.00680
B1    3   -0.344465    0.139709    0.068721    11.00000    0.02329    0.04153 =
         0.02253   -0.00824   -0.00455   -0.00210
B2    3   -0.336019    0.175108    0.466693    11.00000    0.02664    0.03603 =
         0.02073   -0.00494   -0.00597    0.00052
H5    2   -0.271129    0.196988    0.593774    11.00000    0.04884
H6    2   -0.172231    0.311497    0.583300    11.00000    0.06658
H8    2   -0.052886    0.250475    0.567563    11.00000    0.05991
H10   2   -0.072561    0.267517    0.635045    11.00000    0.09119
HKLF 4
 
REM  untitled
REM R1 =  0.0700 for    9827 Fo > 4sig(Fo)  and  0.1071 for all   14192 data
REM    782 parameters refined using      0 restraints
 
END  
     
WGHT      0.0631      2.9405 

REM Instructions for potential hydrogen bonds
EQIV $1 x+1, y, z
HTAB C1 F3_$1
HTAB C1 F4_$1
HTAB C2 F4_$1
EQIV $2 -x, -y, -z+1
HTAB C7 F8_$2
EQIV $3 -x-1, -y, -z+1
HTAB C12 F6_$3
HTAB C15 F2
HTAB C16 F5_$3
HTAB C32 O3_$2
EQIV $4 -x, -y, -z
HTAB C35 F2_$4
HTAB C38 F2_$4
HTAB C45 F5
HTAB C47 F1
HTAB O3 F6
HTAB O3 F7

REM Highest difference peak  0.928,  deepest hole -0.770,  1-sigma level  0.083
Q1    1   0.0539  0.0254  0.2836  11.00000  0.05    0.93
Q2    1   0.1266  0.0364  0.1913  11.00000  0.05    0.89
Q3    1   0.0974  0.0872  0.2291  11.00000  0.05    0.78
Q4    1  -0.7017 -0.5393  1.3605  11.00000  0.05    0.67
Q5    1   0.0585 -0.0275  0.2450  11.00000  0.05    0.65
Q6    1  -0.4768  0.1244  0.5162  11.00000  0.05    0.64
Q7    1  -0.8944 -0.5712  1.4222  11.00000  0.05    0.52
Q8    1  -0.7202 -0.4414  1.2990  11.00000  0.05    0.51
Q9    1  -0.7461 -0.4818  1.4221  11.00000  0.05    0.49
Q10   1  -0.9521 -0.5651  1.4703  11.00000  0.05    0.48
Q11   1  -0.6724 -0.3733  1.3142  11.00000  0.05    0.48
Q12   1  -0.8433 -0.5425  1.3286  11.00000  0.05    0.48
Q13   1  -0.8946 -0.4933  1.3205  11.00000  0.05    0.46
Q14   1  -0.2802  0.2066  0.5026  11.00000  0.05    0.46
Q15   1   0.1396 -0.0282  0.2500  11.00000  0.05    0.39
Q16   1  -0.3934  0.1606  0.5418  11.00000  0.05    0.39
Q17   1  -0.4018 -0.3037  0.7583  11.00000  0.05    0.39
Q18   1  -0.7987 -0.3939  1.2857  11.00000  0.05    0.38
Q19   1  -0.2210 -0.3225  0.7737  11.00000  0.05    0.37
Q20   1   0.1210  0.1726  0.0203  11.00000  0.05    0.37
Q21   1   0.2130  0.0002  0.1052  11.00000  0.05    0.36
Q22   1  -0.9735 -0.4656  1.4168  11.00000  0.05    0.36
Q23   1   0.1570  0.0544  0.1109  11.00000  0.05    0.35
Q24   1  -0.0191  0.0892  0.2412  11.00000  0.05    0.35
Q25   1   0.8023  0.4788 -0.7214  11.00000  0.05    0.35
;

loop_
_symmetry_equiv_pos_site_id
_space_group_symop_operation_xyz
1 +X,+Y,+Z
2 -X,-Y,-Z

loop_
_atom_site_label
_atom_site_type_symbol
_atom_site_fract_x
_atom_site_fract_y
_atom_site_fract_z
_atom_site_U_iso_or_equiv
_atom_site_adp_type
_atom_site_occupancy
_atom_site_site_symmetry_multiplicity
_atom_site_calc_flag
_atom_site_refinement_flags
Zn1 Zn 0.08792(4) 0.02788(2) 0.23877(2) 0.01687(11) Uani 1 2 d .
F1 F -0.3171(2) 0.20270(12) 0.01381(10) 0.0372(5) Uani 1 2 d .
F2 F -0.2443(3) 0.08113(13) 0.05468(11) 0.0407(6) Uani 1 2 d .
F3 F -0.4943(3) 0.11100(16) 0.08089(11) 0.0526(7) Uani 1 2 d .
F4 F -0.3222(2) 0.16293(13) 0.12520(10) 0.0384(5) Uani 1 2 d .
F5 F -0.4081(3) 0.21884(14) 0.42122(12) 0.0448(6) Uani 1 2 d .
F6 F -0.4280(4) 0.16126(19) 0.53048(14) 0.0928(12) Uani 1 2 d .
F7 F -0.2080(3) 0.21710(15) 0.46735(17) 0.0677(9) Uani 1 2 d .
F8 F -0.2921(3) 0.10532(13) 0.44982(12) 0.0455(6) Uani 1 2 d .
O1 O -0.1036(2) -0.13435(13) 0.53988(10) 0.0211(5) Uani 1 2 d .
O2 O 0.1245(3) 0.15478(13) -0.06239(11) 0.0234(5) Uani 1 2 d .
O3 O -0.2457(4) 0.20522(17) 0.62389(14) 0.0386(7) Uani 1 2 d .
N1 N 0.2768(3) 0.05159(15) 0.28045(13) 0.0170(5) Uani 1 2 d .
N2 N 0.0193(3) -0.02802(15) 0.33918(12) 0.0162(5) Uani 1 2 d .
N3 N -0.1392(3) -0.02657(15) 0.24926(13) 0.0185(6) Uani 1 2 d .
N4 N 0.2106(3) -0.05848(15) 0.18845(13) 0.0179(6) Uani 1 2 d .
N5 N 0.1279(3) 0.07997(15) 0.13708(12) 0.0172(5) Uani 1 2 d .
N6 N -0.0121(3) 0.14221(15) 0.23623(13) 0.0190(6) Uani 1 2 d .
C1 C 0.4063(4) 0.09235(19) 0.24629(16) 0.0202(7) Uani 1 2 d .
C2 C 0.5222(4) 0.10428(19) 0.27707(16) 0.0212(7) Uani 1 2 d .
C3 C 0.5042(4) 0.07242(19) 0.34461(16) 0.0219(7) Uani 1 2 d .
C4 C 0.3718(4) 0.02843(19) 0.38049(16) 0.0192(7) Uani 1 2 d .
C5 C 0.2584(3) 0.01968(18) 0.34729(15) 0.0165(6) Uani 1 2 d .
C6 C 0.1108(3) -0.02400(18) 0.38087(15) 0.0169(6) Uani 1 2 d .
C7 C 0.0690(4) -0.05885(18) 0.44870(15) 0.0170(6) Uani 1 2 d .
C8 C -0.0713(4) -0.10059(18) 0.47376(15) 0.0183(7) Uani 1 2 d .
C9 C -0.1671(4) -0.10489(18) 0.43085(15) 0.0176(6) Uani 1 2 d .
C10 C -0.1160(3) -0.06722(18) 0.36343(15) 0.0171(6) Uani 1 2 d .
C11 C -0.2066(4) -0.06680(18) 0.31197(15) 0.0168(6) Uani 1 2 d .
C12 C -0.3492(4) -0.10425(19) 0.32727(17) 0.0216(7) Uani 1 2 d .
C13 C -0.4235(4) -0.1001(2) 0.27578(17) 0.0238(7) Uani 1 2 d .
C14 C -0.3569(4) -0.0589(2) 0.21191(17) 0.0235(7) Uani 1 2 d .
C15 C -0.2134(4) -0.02294(19) 0.20020(16) 0.0213(7) Uani 1 2 d .
C16 C -0.2282(4) -0.19232(19) 0.56623(16) 0.0215(7) Uani 1 2 d .
C17 C -0.2195(4) -0.2305(2) 0.63740(16) 0.0240(7) Uani 1 2 d .
C18 C -0.3479(4) -0.2920(2) 0.67046(17) 0.0283(8) Uani 1 2 d .
C19 C -0.3294(5) -0.3427(2) 0.73719(18) 0.0371(9) Uani 1 2 d .
C20 C -0.3403(5) -0.3015(2) 0.79316(18) 0.0329(9) Uani 1 2 d .
C21 C -0.3296(5) -0.3569(2) 0.85988(18) 0.0374(9) Uani 1 2 d .
C22 C -0.3633(4) -0.3196(2) 0.91963(17) 0.0314(8) Uani 1 2 d .
C23 C -0.3695(4) -0.3777(2) 0.98598(17) 0.0324(9) Uani 1 2 d .
C24 C -0.4283(4) -0.3434(2) 1.04746(17) 0.0298(8) Uani 1 2 d .
C25 C -0.4716(4) -0.4057(2) 1.11348(17) 0.0258(8) Uani 1 2 d .
C26 C -0.5590(4) -0.3745(2) 1.17305(17) 0.0262(8) Uani 1 2 d .
C27 C -0.6300(4) -0.4389(2) 1.23361(18) 0.0339(9) Uani 1 2 d .
C28 C -0.7326(5) -0.4100(4) 1.2921(2) 0.0677(17) Uani 1 2 d .
C29 C -0.8556(8) -0.4556(5) 1.3384(4) 0.0276(16) Uani 0.5 2 d .
C30 C -0.7856(10) -0.5121(5) 1.3882(5) 0.0276(19) Uani 0.5 2 d .
C31 C -0.9221(7) -0.5744(3) 1.4491(4) 0.101(3) Uani 1 2 d .
C32 C 0.2552(4) -0.12649(19) 0.21953(17) 0.0212(7) Uani 1 2 d .
C33 C 0.3475(4) -0.1750(2) 0.18430(17) 0.0244(7) Uani 1 2 d .
C34 C 0.3932(4) -0.1521(2) 0.11528(18) 0.0273(8) Uani 1 2 d .
C35 C 0.3471(4) -0.0813(2) 0.08265(17) 0.0234(7) Uani 1 2 d .
C36 C 0.2546(3) -0.03593(18) 0.12085(15) 0.0177(6) Uani 1 2 d .
C37 C 0.1930(4) 0.03919(19) 0.09133(15) 0.0189(7) Uani 1 2 d .
C38 C 0.1947(4) 0.06462(19) 0.02409(16) 0.0212(7) Uani 1 2 d .
C39 C 0.1245(4) 0.13345(19) 0.00342(15) 0.0195(7) Uani 1 2 d .
C40 C 0.0554(4) 0.17555(19) 0.05117(16) 0.0203(7) Uani 1 2 d .
C41 C 0.0603(4) 0.14619(18) 0.11763(15) 0.0187(7) Uani 1 2 d .
C42 C -0.0121(4) 0.18464(19) 0.17360(16) 0.0198(7) Uani 1 2 d .
C43 C -0.0759(4) 0.2565(2) 0.16423(18) 0.0315(8) Uani 1 2 d .
C44 C -0.1413(5) 0.2860(2) 0.21954(19) 0.0383(10) Uani 1 2 d .
C45 C -0.1423(4) 0.2433(2) 0.28358(18) 0.0300(8) Uani 1 2 d .
C46 C -0.0763(4) 0.1716(2) 0.28940(16) 0.0224(7) Uani 1 2 d .
C47 C 0.0295(4) 0.2187(2) -0.08292(16) 0.0257(8) Uani 1 2 d .
C48 C 0.0369(4) 0.2281(2) -0.15675(15) 0.0221(7) Uani 1 2 d .
C49 C 0.1905(4) 0.2611(2) -0.20320(16) 0.0223(7) Uani 1 2 d .
C50 C 0.1862(4) 0.2808(2) -0.27738(16) 0.0226(7) Uani 1 2 d .
C51 C 0.3398(4) 0.3135(2) -0.32428(15) 0.0224(7) Uani 1 2 d .
C52 C 0.3364(4) 0.3348(2) -0.39870(16) 0.0239(7) Uani 1 2 d .
C53 C 0.4914(4) 0.3647(2) -0.44526(16) 0.0244(7) Uani 1 2 d .
C54 C 0.4898(4) 0.3898(2) -0.51936(16) 0.0257(8) Uani 1 2 d .
C55 C 0.6472(4) 0.4162(2) -0.56530(16) 0.0244(7) Uani 1 2 d .
C56 C 0.6453(4) 0.4437(2) -0.63970(16) 0.0265(8) Uani 1 2 d .
C57 C 0.8023(4) 0.4703(2) -0.68492(17) 0.0268(8) Uani 1 2 d .
C58 C 0.8051(4) 0.5003(2) -0.75936(16) 0.0257(8) Uani 1 2 d .
C59 C 0.9650(4) 0.5237(2) -0.80373(17) 0.0296(8) Uani 1 2 d .
C60 C 0.9728(4) 0.5473(2) -0.87869(17) 0.0269(8) Uani 1 2 d .
C61 C 1.1314(4) 0.5768(2) -0.92143(18) 0.0340(9) Uani 1 2 d .
C62 C 1.1395(5) 0.5985(3) -0.99682(18) 0.0390(10) Uani 1 2 d .
C63 C -0.1264(5) 0.2628(3) 0.5994(3) 0.0426(10) Uani 1 2 d .
C64 C -0.7831(9) -0.5021(5) 1.3506(5) 0.0269(18) Uani 0.5 2 d .
C65 C -0.8812(9) -0.4922(5) 1.4181(4) 0.0322(17) Uani 0.5 2 d .
B1 B -0.3445(5) 0.1397(3) 0.0687(2) 0.0291(9) Uani 1 2 d .
B2 B -0.3360(5) 0.1751(3) 0.4667(2) 0.0280(9) Uani 1 2 d .
H1 H 0.41962 0.11391 0.19936 0.0243 Uiso 1 2 calc R
H2 H 0.61264 0.1341 0.25168 0.0254 Uiso 1 2 calc R
H3 H 0.58179 0.08041 0.36664 0.0262 Uiso 1 2 calc R
H4 H 0.35884 0.00466 0.42701 0.0231 Uiso 1 2 calc R
H5 H -0.271(5) 0.197(3) 0.594(2) 0.049(15) Uiso 1 2 d .
H6 H -0.172(6) 0.312(3) 0.583(2) 0.067(15) Uiso 1 2 d .
H7 H 0.134 -0.05456 0.47763 0.0204 Uiso 1 2 calc R
H8 H -0.053(6) 0.250(3) 0.568(2) 0.060(15) Uiso 1 2 d .
H9 H -0.26357 -0.13254 0.4472 0.0212 Uiso 1 2 calc R
H10 H -0.073(7) 0.268(3) 0.635(3) 0.091(19) Uiso 1 2 d .
H12 H -0.39487 -0.13208 0.37194 0.0259 Uiso 1 2 calc R
H13 H -0.52086 -0.12596 0.2848 0.0285 Uiso 1 2 calc R
H14 H -0.40778 -0.05486 0.1764 0.0282 Uiso 1 2 calc R
H15 H -0.16612 0.0052 0.15583 0.0256 Uiso 1 2 calc R
H16A H -0.21765 -0.23156 0.53827 0.0258 Uiso 1 2 calc R
H16B H -0.32761 -0.16743 0.56631 0.0258 Uiso 1 2 calc R
H17A H -0.22667 -0.19035 0.66429 0.0288 Uiso 1 2 calc R
H17B H -0.11958 -0.25514 0.63649 0.0288 Uiso 1 2 calc R
H18A H -0.35248 -0.32595 0.63904 0.0340 Uiso 1 2 calc R
H18B H -0.44645 -0.2657 0.67849 0.0340 Uiso 1 2 calc R
H19A H -0.4089 -0.38555 0.75213 0.0445 Uiso 1 2 calc R
H19B H -0.22849 -0.36676 0.72916 0.0445 Uiso 1 2 calc R
H20A H -0.43892 -0.27515 0.80016 0.0395 Uiso 1 2 calc R
H20B H -0.25687 -0.26081 0.7799 0.0395 Uiso 1 2 calc R
H21A H -0.40243 -0.40196 0.86923 0.0449 Uiso 1 2 calc R
H21B H -0.22517 -0.37711 0.85453 0.0449 Uiso 1 2 calc R
H22A H -0.46267 -0.29419 0.92214 0.0377 Uiso 1 2 calc R
H22B H -0.28318 -0.27861 0.9129 0.0377 Uiso 1 2 calc R
H23A H -0.26546 -0.39669 0.98633 0.0389 Uiso 1 2 calc R
H23B H -0.43676 -0.42313 0.98912 0.0389 Uiso 1 2 calc R
H24A H -0.51919 -0.31286 1.04148 0.0358 Uiso 1 2 calc R
H24B H -0.34828 -0.30724 1.05056 0.0358 Uiso 1 2 calc R
H25A H -0.53505 -0.44769 1.10709 0.0310 Uiso 1 2 calc R
H25B H -0.377 -0.42904 1.12404 0.0310 Uiso 1 2 calc R
H26A H -0.48831 -0.34138 1.18608 0.0315 Uiso 1 2 calc R
H26B H -0.64083 -0.34128 1.15924 0.0315 Uiso 1 2 calc R
H27A H -0.54699 -0.46868 1.25001 0.0406 Uiso 1 2 calc R
H27B H -0.69143 -0.47519 1.21908 0.0406 Uiso 1 2 calc R
H31A H -1.01783 -0.57882 1.48398 0.1207 Uiso 1 2 calc R
H31B H -0.93555 -0.60148 1.41458 0.1207 Uiso 1 2 calc R
H31C H -0.84026 -0.59819 1.46959 0.1207 Uiso 1 2 calc R
H32 H 0.22297 -0.14232 0.26729 0.0254 Uiso 1 2 calc R
H33 H 0.37832 -0.22304 0.20758 0.0293 Uiso 1 2 calc R
H34 H 0.45579 -0.18438 0.09006 0.0327 Uiso 1 2 calc R
H35 H 0.37839 -0.06418 0.03494 0.0281 Uiso 1 2 calc R
H38 H 0.24316 0.03557 -0.00768 0.0254 Uiso 1 2 calc R
H40 H 0.00662 0.22285 0.03832 0.0243 Uiso 1 2 calc R
H43 H -0.07496 0.28555 0.12002 0.0378 Uiso 1 2 calc R
H44 H -0.1857 0.33562 0.21367 0.0460 Uiso 1 2 calc R
H45 H -0.18703 0.26266 0.32236 0.0359 Uiso 1 2 calc R
H46 H -0.07657 0.14171 0.33325 0.0269 Uiso 1 2 calc R
H47A H 0.0668 0.2675 -0.07472 0.0308 Uiso 1 2 calc R
H47B H -0.07767 0.20726 -0.0564 0.0308 Uiso 1 2 calc R
H48A H -0.04434 0.26316 -0.16861 0.0265 Uiso 1 2 calc R
H48B H 0.01506 0.17661 -0.165 0.0265 Uiso 1 2 calc R
H49A H 0.22008 0.30888 -0.19076 0.0268 Uiso 1 2 calc R
H49B H 0.2697 0.22247 -0.19649 0.0268 Uiso 1 2 calc R
H50A H 0.10727 0.31963 -0.28405 0.0271 Uiso 1 2 calc R
H50B H 0.15603 0.23311 -0.28968 0.0271 Uiso 1 2 calc R
H51A H 0.37067 0.36068 -0.31134 0.0269 Uiso 1 2 calc R
H51B H 0.41819 0.27435 -0.31802 0.0269 Uiso 1 2 calc R
H52A H 0.30207 0.28818 -0.41131 0.0287 Uiso 1 2 calc R
H52B H 0.26075 0.37546 -0.40532 0.0287 Uiso 1 2 calc R
H53A H 0.52777 0.40971 -0.43103 0.0293 Uiso 1 2 calc R
H53B H 0.56569 0.3231 -0.43991 0.0293 Uiso 1 2 calc R
H54A H 0.4192 0.43308 -0.52521 0.0308 Uiso 1 2 calc R
H54B H 0.44952 0.34553 -0.5333 0.0308 Uiso 1 2 calc R
H55A H 0.71693 0.37237 -0.5604 0.0293 Uiso 1 2 calc R
H55B H 0.68871 0.4594 -0.55048 0.0293 Uiso 1 2 calc R
H56A H 0.60455 0.4004 -0.65468 0.0318 Uiso 1 2 calc R
H56B H 0.57532 0.48736 -0.64465 0.0318 Uiso 1 2 calc R
H57A H 0.87106 0.42595 -0.68052 0.0321 Uiso 1 2 calc R
H57B H 0.84397 0.51219 -0.66866 0.0321 Uiso 1 2 calc R
H58A H 0.7603 0.45919 -0.77547 0.0309 Uiso 1 2 calc R
H58B H 0.73998 0.54607 -0.76422 0.0309 Uiso 1 2 calc R
H59A H 1.00598 0.56788 -0.78996 0.0355 Uiso 1 2 calc R
H59B H 1.03226 0.47935 -0.79553 0.0355 Uiso 1 2 calc R
H60A H 0.8993 0.58867 -0.88665 0.0323 Uiso 1 2 calc R
H60B H 0.9408 0.5017 -0.89349 0.0323 Uiso 1 2 calc R
H61A H 1.20547 0.53596 -0.91264 0.0408 Uiso 1 2 calc R
H61B H 1.16238 0.62326 -0.90749 0.0408 Uiso 1 2 calc R
H62A H 1.24401 0.61705 -1.02156 0.0469 Uiso 1 2 calc R
H62B H 1.11147 0.55253 -1.01129 0.0469 Uiso 1 2 calc R
H62C H 1.06836 0.63989 -1.00613 0.0469 Uiso 1 2 calc R

loop_
_atom_site_aniso_label
_atom_site_aniso_U_11
_atom_site_aniso_U_22
_atom_site_aniso_U_33
_atom_site_aniso_U_12
_atom_site_aniso_U_13
_atom_site_aniso_U_23
Zn1 0.01391(19) 0.0223(2) 0.01400(19) -0.00029(15) -0.00309(14) -0.00356(14)
F1 0.0331(12) 0.0437(13) 0.0277(12) 0.0088(10) 0.0003(9) -0.0019(9)
F2 0.0522(14) 0.0415(13) 0.0367(13) 0.0105(11) -0.0219(11) -0.0144(10)
F3 0.0300(12) 0.092(2) 0.0353(14) -0.0257(13) -0.0001(10) -0.0201(13)
F4 0.0323(12) 0.0604(15) 0.0246(11) -0.0102(11) -0.0022(9) -0.0184(10)
F5 0.0381(13) 0.0544(15) 0.0470(14) 0.0135(12) -0.0230(11) -0.0094(11)
F6 0.123(3) 0.088(2) 0.0349(17) 0.005(2) 0.0338(17) -0.0022(15)
F7 0.0483(16) 0.0464(16) 0.129(3) 0.0079(13) -0.0573(17) -0.0247(16)
F8 0.0596(16) 0.0438(14) 0.0492(15) 0.0127(12) -0.0363(13) -0.0196(11)
O1 0.0166(11) 0.0285(13) 0.0158(12) -0.0041(10) -0.0018(9) -0.0018(9)
O2 0.0265(13) 0.0272(13) 0.0147(12) 0.0060(10) -0.0035(10) -0.0027(9)
O3 0.0509(19) 0.0375(17) 0.0262(16) -0.0044(14) -0.0110(14) -0.0027(12)
N1 0.0122(13) 0.0216(14) 0.0180(14) 0.0022(11) -0.0026(11) -0.0070(11)
N2 0.0139(13) 0.0199(14) 0.0153(13) 0.0002(11) -0.0030(11) -0.0056(10)
N3 0.0157(13) 0.0220(14) 0.0186(14) 0.0022(11) -0.0044(11) -0.0057(11)
N4 0.0144(13) 0.0216(14) 0.0205(14) 0.0000(11) -0.0075(11) -0.0070(11)
N5 0.0154(13) 0.0200(14) 0.0149(13) -0.0025(11) -0.0015(11) -0.0035(10)
N6 0.0146(13) 0.0241(15) 0.0176(14) -0.0012(11) -0.0027(11) -0.0047(11)
C1 0.0176(16) 0.0237(18) 0.0177(17) -0.0004(14) -0.0013(13) -0.0044(13)
C2 0.0152(16) 0.0246(18) 0.0235(18) -0.0024(14) -0.0003(13) -0.0094(13)
C3 0.0127(15) 0.0294(19) 0.0271(18) 0.0013(14) -0.0067(14) -0.0117(14)
C4 0.0161(16) 0.0259(18) 0.0167(16) 0.0008(14) -0.0030(13) -0.0079(13)
C5 0.0120(15) 0.0211(17) 0.0182(16) 0.0024(13) -0.0030(12) -0.0087(12)
C6 0.0135(15) 0.0208(17) 0.0174(16) 0.0041(13) -0.0035(12) -0.0070(12)
C7 0.0152(15) 0.0210(17) 0.0170(16) 0.0023(13) -0.0059(13) -0.0070(12)
C8 0.0184(16) 0.0200(17) 0.0156(16) 0.0022(13) -0.0018(13) -0.0048(12)
C9 0.0140(15) 0.0210(17) 0.0178(16) -0.0016(13) -0.0014(13) -0.0065(12)
C10 0.0135(15) 0.0193(16) 0.0204(17) 0.0038(13) -0.0058(13) -0.0069(12)
C11 0.0143(15) 0.0177(16) 0.0196(16) 0.0026(13) -0.0058(13) -0.0053(12)
C12 0.0176(16) 0.0230(18) 0.0237(18) -0.0013(14) -0.0049(14) -0.0042(13)
C13 0.0166(16) 0.0291(19) 0.0280(19) 0.0016(14) -0.0076(14) -0.0089(14)
C14 0.0186(17) 0.0309(19) 0.0245(18) 0.0017(15) -0.0110(14) -0.0072(14)
C15 0.0207(17) 0.0243(18) 0.0194(17) 0.0004(14) -0.0077(14) -0.0025(13)
C16 0.0196(17) 0.0250(18) 0.0189(17) -0.0053(14) -0.0022(13) -0.0051(13)
C17 0.0226(18) 0.0284(19) 0.0201(18) -0.0028(15) -0.0057(14) -0.0024(14)
C18 0.0297(19) 0.032(2) 0.0212(18) -0.0084(16) -0.0052(15) -0.0012(14)
C19 0.046(2) 0.035(2) 0.026(2) -0.0089(19) -0.0060(18) 0.0008(16)
C20 0.039(2) 0.030(2) 0.026(2) -0.0053(17) -0.0053(17) -0.0004(15)
C21 0.048(2) 0.038(2) 0.023(2) -0.0051(19) -0.0078(18) 0.0000(16)
C22 0.034(2) 0.033(2) 0.025(2) -0.0082(17) -0.0082(16) 0.0012(15)
C23 0.030(2) 0.040(2) 0.024(2) 0.0003(17) -0.0054(16) -0.0016(16)
C24 0.029(2) 0.032(2) 0.0253(19) -0.0062(16) -0.0054(16) -0.0013(15)
C25 0.0213(17) 0.0297(19) 0.0241(19) 0.0007(15) -0.0027(14) -0.0041(14)
C26 0.0199(17) 0.031(2) 0.030(2) 0.0014(15) -0.0080(15) -0.0092(15)
C27 0.0251(19) 0.050(2) 0.023(2) -0.0060(18) -0.0014(15) -0.0066(17)
C28 0.035(2) 0.138(5) 0.034(3) -0.034(3) 0.019(2) -0.054(3)
C29 0.020(4) 0.031(4) 0.029(4) -0.001(3) -0.005(3) -0.003(3)
C30 0.028(5) 0.027(4) 0.021(4) -0.013(3) -0.004(4) 0.008(4)
C31 0.083(4) 0.043(3) 0.180(7) -0.029(3) -0.090(5) 0.029(4)
C32 0.0168(16) 0.0234(18) 0.0261(18) -0.0032(14) -0.0113(14) -0.0044(13)
C33 0.0252(18) 0.0239(18) 0.030(2) 0.0046(15) -0.0154(15) -0.0085(14)
C34 0.0270(19) 0.029(2) 0.032(2) 0.0095(16) -0.0127(16) -0.0146(15)
C35 0.0212(17) 0.033(2) 0.0180(17) 0.0034(15) -0.0038(14) -0.0104(14)
C36 0.0121(15) 0.0235(17) 0.0194(16) 0.0018(13) -0.0056(13) -0.0073(13)
C37 0.0158(16) 0.0236(17) 0.0172(16) 0.0001(13) -0.0036(13) -0.0044(13)
C38 0.0198(17) 0.0251(18) 0.0178(17) 0.0012(14) -0.0011(13) -0.0067(13)
C39 0.0181(16) 0.0254(18) 0.0124(16) -0.0014(14) -0.0016(13) -0.0006(12)
C40 0.0190(16) 0.0216(17) 0.0184(17) 0.0003(14) -0.0029(13) -0.0029(13)
C41 0.0154(16) 0.0225(17) 0.0182(16) -0.0014(13) -0.0033(13) -0.0053(13)
C42 0.0186(16) 0.0231(17) 0.0186(17) -0.0008(14) -0.0047(13) -0.0061(13)
C43 0.042(2) 0.029(2) 0.0226(19) 0.0098(17) -0.0082(17) -0.0045(14)
C44 0.053(3) 0.030(2) 0.034(2) 0.0168(19) -0.0101(19) -0.0136(17)
C45 0.033(2) 0.032(2) 0.0253(19) 0.0029(17) -0.0033(16) -0.0122(15)
C46 0.0204(17) 0.0296(19) 0.0173(17) -0.0013(15) -0.0029(14) -0.0073(13)
C47 0.0194(17) 0.033(2) 0.0221(18) 0.0064(15) -0.0039(14) -0.0014(14)
C48 0.0179(16) 0.0290(19) 0.0177(17) 0.0001(14) -0.0050(13) -0.0012(13)
C49 0.0182(16) 0.0276(18) 0.0193(17) -0.0002(14) -0.0031(13) -0.0029(13)
C50 0.0190(17) 0.0289(19) 0.0185(17) 0.0003(14) -0.0036(14) -0.0033(13)
C51 0.0223(17) 0.0248(18) 0.0169(17) -0.0013(14) -0.0017(14) -0.0010(13)
C52 0.0195(17) 0.0314(19) 0.0187(17) -0.0021(15) -0.0019(14) -0.0037(14)
C53 0.0203(17) 0.0317(19) 0.0192(17) -0.0016(15) -0.0020(14) -0.0040(14)
C54 0.0194(17) 0.035(2) 0.0196(18) -0.0000(15) -0.0022(14) -0.0031(14)
C55 0.0202(17) 0.0271(19) 0.0226(18) -0.0023(14) -0.0000(14) -0.0037(14)
C56 0.0219(18) 0.032(2) 0.0218(18) 0.0004(15) 0.0005(14) -0.0033(14)
C57 0.0239(18) 0.030(2) 0.0213(18) -0.0018(15) 0.0019(14) -0.0039(14)
C58 0.0265(18) 0.0251(18) 0.0211(18) 0.0011(15) 0.0024(14) -0.0047(14)
C59 0.0267(19) 0.033(2) 0.0244(19) -0.0034(16) 0.0005(15) -0.0038(15)
C60 0.0228(18) 0.031(2) 0.0250(19) -0.0015(15) -0.0016(15) -0.0059(14)
C61 0.0261(19) 0.048(2) 0.023(2) -0.0016(18) 0.0001(16) -0.0047(16)
C62 0.036(2) 0.048(3) 0.026(2) -0.0055(19) 0.0008(17) -0.0027(17)
C63 0.034(2) 0.043(3) 0.051(3) 0.003(2) -0.009(2) -0.011(2)
C64 0.029(4) 0.026(4) 0.018(4) -0.006(3) 0.005(4) 0.001(4)
C65 0.029(4) 0.040(5) 0.021(4) -0.007(4) 0.009(3) -0.009(3)
B1 0.023(2) 0.042(3) 0.023(2) -0.0021(19) -0.0046(17) -0.0082(18)
B2 0.027(2) 0.036(2) 0.021(2) 0.0005(19) -0.0060(17) -0.0049(17)

loop_
_atom_type_symbol
_atom_type_description
_atom_type_scat_dispersion_real
_atom_type_scat_dispersion_imag
_atom_type_scat_source
C C 0.0033 0.0016
;
International Tables for Crystallography
(Vol. C, Tables 4.2.6.8 and 6.1.1.4)
;
H H 0.0000 0.0000
;
International Tables for Crystallography
(Vol. C, Table 6.1.1.4)
;
B B 0.0013 0.0007
;
International Tables for Crystallography
(Vol. C, Tables 4.2.6.8 and 6.1.1.4)
;
F F 0.0171 0.0103
;
International Tables for Crystallography
(Vol. C, Tables 4.2.6.8 and 6.1.1.4)
;
N N 0.0061 0.0033
;
International Tables for Crystallography
(Vol. C, Tables 4.2.6.8 and 6.1.1.4)
;
O O 0.0106 0.0060
;
International Tables for Crystallography
(Vol. C, Tables 4.2.6.8 and 6.1.1.4)
;
Zn Zn 0.2839 1.4301
;
International Tables for Crystallography
(Vol. C, Tables 4.2.6.8 and 6.1.1.4)
;

loop_
_geom_angle_atom_site_label_1
_geom_angle_atom_site_label_2
_geom_angle_atom_site_label_3
_geom_angle
_geom_angle_publ_flag
N1 Zn1 N2 76.16(10) yes
N1 Zn1 N3 151.44(9) yes
N1 Zn1 N4 93.59(11) yes
N1 Zn1 N5 111.47(10) yes
N1 Zn1 N6 96.22(11) yes
N2 Zn1 N3 75.29(10) yes
N2 Zn1 N4 105.30(10) yes
N2 Zn1 N5 172.32(11) yes
N2 Zn1 N6 103.09(10) yes
N3 Zn1 N4 93.42(10) yes
N3 Zn1 N5 97.08(10) yes
N3 Zn1 N6 90.66(10) yes
N4 Zn1 N5 75.66(10) yes
N4 Zn1 N6 151.43(9) yes
N5 Zn1 N6 75.78(10) yes
C8 O1 C16 118.2(3) yes
C39 O2 C47 117.6(3) yes
Zn1 N1 C1 126.0(2) yes
Zn1 N1 C5 114.90(19) yes
C1 N1 C5 119.1(3) yes
Zn1 N2 C6 119.54(18) yes
Zn1 N2 C10 120.7(2) yes
C6 N2 C10 119.8(2) yes
Zn1 N3 C11 114.9(2) yes
Zn1 N3 C15 126.60(18) yes
C11 N3 C15 118.5(3) yes
Zn1 N4 C32 125.3(2) yes
Zn1 N4 C36 115.1(2) yes
C32 N4 C36 119.3(3) yes
Zn1 N5 C37 119.4(2) yes
Zn1 N5 C41 119.3(2) yes
C37 N5 C41 119.8(3) yes
Zn1 N6 C42 114.8(2) yes
Zn1 N6 C46 126.6(2) yes
C42 N6 C46 118.6(3) yes
N1 C1 C2 122.2(3) yes
C1 C2 C3 119.1(3) yes
C2 C3 C4 119.4(3) yes
C3 C4 C5 118.9(3) yes
N1 C5 C4 121.3(3) yes
N1 C5 C6 115.1(3) yes
C4 C5 C6 123.6(3) yes
N2 C6 C5 114.2(2) yes
N2 C6 C7 121.9(3) yes
C5 C6 C7 123.8(3) yes
C6 C7 C8 118.2(3) yes
O1 C8 C7 115.2(3) yes
O1 C8 C9 124.6(3) yes
C7 C8 C9 120.2(3) yes
C8 C9 C10 117.4(3) yes
N2 C10 C9 122.4(3) yes
N2 C10 C11 114.4(2) yes
C9 C10 C11 123.2(3) yes
N3 C11 C10 114.8(3) yes
N3 C11 C12 122.3(3) yes
C10 C11 C12 122.9(3) yes
C11 C12 C13 118.3(3) yes
C12 C13 C14 120.1(3) yes
C13 C14 C15 118.5(3) yes
N3 C15 C14 122.4(3) yes
O1 C16 C17 106.6(3) yes
C16 C17 C18 110.9(3) yes
C17 C18 C19 113.5(3) yes
C18 C19 C20 115.6(3) yes
C19 C20 C21 112.8(3) yes
C20 C21 C22 114.1(3) yes
C21 C22 C23 113.0(3) yes
C22 C23 C24 113.3(3) yes
C23 C24 C25 113.0(3) yes
C24 C25 C26 113.6(3) yes
C25 C26 C27 112.7(3) yes
C26 C27 C28 114.2(4) yes
C27 C28 C29 122.7(6) yes
C27 C28 C64 98.6(5) yes
C29 C28 C64 36.4(4) yes
C28 C29 C30 106.0(6) yes
C28 C29 C64 91.7(7) yes
C28 C29 C65 130.6(7) yes
C30 C29 C64 27.9(7) yes
C30 C29 C65 38.9(5) yes
C64 C29 C65 65.9(7) yes
C29 C30 C31 112.4(6) yes
C29 C30 C64 40.8(8) yes
C29 C30 C65 75.4(7) yes
C31 C30 C64 124.7(11) yes
C31 C30 C65 57.1(6) yes
C64 C30 C65 114.3(12) yes
C30 C31 C65 36.9(4) yes
N4 C32 C33 122.1(3) yes
C32 C33 C34 118.8(3) yes
C33 C34 C35 119.3(3) yes
C34 C35 C36 118.9(3) yes
N4 C36 C35 121.5(3) yes
N4 C36 C37 114.8(3) yes
C35 C36 C37 123.6(3) yes
N5 C37 C36 113.9(3) yes
N5 C37 C38 121.7(3) yes
C36 C37 C38 124.4(3) yes
C37 C38 C39 118.9(3) yes
O2 C39 C38 116.9(3) yes
O2 C39 C40 123.7(3) yes
C38 C39 C40 119.4(3) yes
C39 C40 C41 118.0(3) yes
N5 C41 C40 122.3(3) yes
N5 C41 C42 114.5(3) yes
C40 C41 C42 123.1(3) yes
N6 C42 C41 114.5(3) yes
N6 C42 C43 121.3(3) yes
C41 C42 C43 124.2(3) yes
C42 C43 C44 119.3(3) yes
C43 C44 C45 119.9(4) yes
C44 C45 C46 117.8(3) yes
N6 C46 C45 123.1(3) yes
O2 C47 C48 108.5(3) yes
C47 C48 C49 114.2(3) yes
C48 C49 C50 112.5(3) yes
C49 C50 C51 112.9(3) yes
C50 C51 C52 113.5(3) yes
C51 C52 C53 113.1(3) yes
C52 C53 C54 114.2(3) yes
C53 C54 C55 113.3(3) yes
C54 C55 C56 113.4(3) yes
C55 C56 C57 113.0(3) yes
C56 C57 C58 114.8(3) yes
C57 C58 C59 113.5(3) yes
C58 C59 C60 114.6(3) yes
C59 C60 C61 113.5(3) yes
C60 C61 C62 113.3(3) yes
C28 C64 C29 51.8(5) yes
C28 C64 C30 127.9(11) yes
C28 C64 C65 111.5(6) yes
C29 C64 C30 111.3(12) yes
C29 C64 C65 74.6(7) yes
C30 C64 C65 38.6(8) yes
C29 C65 C30 65.7(7) yes
C29 C65 C31 123.4(7) yes
C29 C65 C64 39.5(5) yes
C30 C65 C31 86.0(7) yes
C30 C65 C64 27.1(7) yes
C31 C65 C64 98.2(6) yes
F1 B1 F2 109.4(3) yes
F1 B1 F3 109.2(3) yes
F1 B1 F4 109.8(3) yes
F2 B1 F3 109.1(4) yes
F2 B1 F4 109.5(3) yes
F3 B1 F4 109.9(3) yes
F5 B2 F6 110.9(3) yes
F5 B2 F7 108.6(3) yes
F5 B2 F8 111.3(4) yes
F6 B2 F7 106.8(4) yes
F6 B2 F8 109.9(3) yes
F7 B2 F8 109.3(3) yes
C63 O3 H5 108(3) no
N1 C1 H1 118.908 no
C2 C1 H1 118.909 no
C1 C2 H2 120.454 no
C3 C2 H2 120.454 no
C2 C3 H3 120.289 no
C4 C3 H3 120.281 no
C3 C4 H4 120.529 no
C5 C4 H4 120.530 no
C6 C7 H7 120.882 no
C8 C7 H7 120.884 no
C8 C9 H9 121.277 no
C10 C9 H9 121.294 no
C11 C12 H12 120.858 no
C13 C12 H12 120.850 no
C12 C13 H13 119.966 no
C14 C13 H13 119.967 no
C13 C14 H14 120.754 no
C15 C14 H14 120.758 no
N3 C15 H15 118.819 no
C14 C15 H15 118.817 no
O1 C16 H16A 110.412 no
O1 C16 H16B 110.412 no
C17 C16 H16A 110.402 no
C17 C16 H16B 110.415 no
H16A C16 H16B 108.620 no
C16 C17 H17A 109.456 no
C16 C17 H17B 109.460 no
C18 C17 H17A 109.451 no
C18 C17 H17B 109.449 no
H17A C17 H17B 108.030 no
C17 C18 H18A 108.881 no
C17 C18 H18B 108.872 no
C19 C18 H18A 108.883 no
C19 C18 H18B 108.874 no
H18A C18 H18B 107.722 no
C18 C19 H19A 108.377 no
C18 C19 H19B 108.383 no
C20 C19 H19A 108.390 no
C20 C19 H19B 108.396 no
H19A C19 H19B 107.439 no
C19 C20 H20A 109.033 no
C19 C20 H20B 109.028 no
C21 C20 H20A 109.037 no
C21 C20 H20B 109.035 no
H20A C20 H20B 107.805 no
C20 C21 H21A 108.723 no
C20 C21 H21B 108.723 no
C22 C21 H21A 108.729 no
C22 C21 H21B 108.719 no
H21A C21 H21B 107.632 no
C21 C22 H22A 108.995 no
C21 C22 H22B 109.001 no
C23 C22 H22A 108.986 no
C23 C22 H22B 108.984 no
H22A C22 H22B 107.784 no
C22 C23 H23A 108.928 no
C22 C23 H23B 108.921 no
C24 C23 H23A 108.926 no
C24 C23 H23B 108.923 no
H23A C23 H23B 107.740 no
C23 C24 H24A 108.986 no
C23 C24 H24B 108.979 no
C25 C24 H24A 108.972 no
C25 C24 H24B 108.969 no
H24A C24 H24B 107.780 no
C24 C25 H25A 108.837 no
C24 C25 H25B 108.841 no
C26 C25 H25A 108.835 no
C26 C25 H25B 108.838 no
H25A C25 H25B 107.696 no
C25 C26 H26A 109.065 no
C25 C26 H26B 109.070 no
C27 C26 H26A 109.059 no
C27 C26 H26B 109.063 no
H26A C26 H26B 107.813 no
C26 C27 H27A 108.707 no
C26 C27 H27B 108.701 no
C28 C27 H27A 108.720 no
C28 C27 H27B 108.704 no
H27A C27 H27B 107.621 no
C30 C31 H31A 146.387 no
C30 C31 H31B 89.059 no
C30 C31 H31C 89.049 no
C65 C31 H31A 109.472 no
C65 C31 H31B 109.485 no
C65 C31 H31C 109.473 no
H31A C31 H31B 109.462 no
H31A C31 H31C 109.472 no
H31B C31 H31C 109.463 no
N4 C32 H32 118.931 no
C33 C32 H32 118.942 no
C32 C33 H33 120.605 no
C34 C33 H33 120.614 no
C33 C34 H34 120.351 no
C35 C34 H34 120.336 no
C34 C35 H35 120.556 no
C36 C35 H35 120.544 no
C37 C38 H38 120.555 no
C39 C38 H38 120.563 no
C39 C40 H40 121.027 no
C41 C40 H40 121.022 no
C42 C43 H43 120.340 no
C44 C43 H43 120.342 no
C43 C44 H44 120.054 no
C45 C44 H44 120.037 no
C44 C45 H45 121.098 no
C46 C45 H45 121.102 no
N6 C46 H46 118.473 no
C45 C46 H46 118.473 no
O2 C47 H47A 109.987 no
O2 C47 H47B 109.983 no
C48 C47 H47A 109.984 no
C48 C47 H47B 109.975 no
H47A C47 H47B 108.368 no
C47 C48 H48A 108.695 no
C47 C48 H48B 108.713 no
C49 C48 H48A 108.697 no
C49 C48 H48B 108.708 no
H48A C48 H48B 107.622 no
C48 C49 H49A 109.097 no
C48 C49 H49B 109.088 no
C50 C49 H49A 109.099 no
C50 C49 H49B 109.092 no
H49A C49 H49B 107.833 no
C49 C50 H50A 109.010 no
C49 C50 H50B 109.016 no
C51 C50 H50A 109.007 no
C51 C50 H50B 109.009 no
H50A C50 H50B 107.792 no
C50 C51 H51A 108.880 no
C50 C51 H51B 108.874 no
C52 C51 H51A 108.876 no
C52 C51 H51B 108.881 no
H51A C51 H51B 107.717 no
C51 C52 H52A 108.958 no
C51 C52 H52B 108.963 no
C53 C52 H52A 108.973 no
C53 C52 H52B 108.973 no
H52A C52 H52B 107.772 no
C52 C53 H53A 108.724 no
C52 C53 H53B 108.721 no
C54 C53 H53A 108.714 no
C54 C53 H53B 108.705 no
H53A C53 H53B 107.630 no
C53 C54 H54A 108.927 no
C53 C54 H54B 108.934 no
C55 C54 H54A 108.920 no
C55 C54 H54B 108.925 no
H54A C54 H54B 107.738 no
C54 C55 H55A 108.876 no
C54 C55 H55B 108.884 no
C56 C55 H55A 108.887 no
C56 C55 H55B 108.885 no
H55A C55 H55B 107.726 no
C55 C56 H56A 108.977 no
C55 C56 H56B 108.976 no
C57 C56 H56A 108.973 no
C57 C56 H56B 108.975 no
H56A C56 H56B 107.771 no
C56 C57 H57A 108.559 no
C56 C57 H57B 108.553 no
C58 C57 H57A 108.564 no
C58 C57 H57B 108.564 no
H57A C57 H57B 107.536 no
C57 C58 H58A 108.867 no
C57 C58 H58B 108.863 no
C59 C58 H58A 108.866 no
C59 C58 H58B 108.865 no
H58A C58 H58B 107.710 no
C58 C59 H59A 108.614 no
C58 C59 H59B 108.615 no
C60 C59 H59A 108.616 no
C60 C59 H59B 108.629 no
H59A C59 H59B 107.570 no
C59 C60 H60A 108.868 no
C59 C60 H60B 108.869 no
C61 C60 H60A 108.867 no
C61 C60 H60B 108.861 no
H60A C60 H60B 107.710 no
C60 C61 H61A 108.920 no
C60 C61 H61B 108.920 no
C62 C61 H61A 108.917 no
C62 C61 H61B 108.905 no
H61A C61 H61B 107.739 no
C61 C62 H62A 109.479 no
C61 C62 H62B 109.470 no
C61 C62 H62C 109.473 no
H62A C62 H62B 109.465 no
H62A C62 H62C 109.472 no
H62B C62 H62C 109.468 no
O3 C63 H6 107(3) no
O3 C63 H8 112(3) no
O3 C63 H10 112(3) no
H6 C63 H8 112(4) no
H6 C63 H10 111(5) no
H8 C63 H10 103(5) no

loop_
_geom_bond_atom_site_label_1
_geom_bond_atom_site_label_2
_geom_bond_distance
_geom_bond_publ_flag
Zn1 N1 2.168(3) yes
Zn1 N2 2.061(2) yes
Zn1 N3 2.210(3) yes
Zn1 N4 2.181(3) yes
Zn1 N5 2.068(2) yes
Zn1 N6 2.186(3) yes
F1 B1 1.384(4) yes
F2 B1 1.394(5) yes
F3 B1 1.391(5) yes
F4 B1 1.391(5) yes
F5 B2 1.367(5) yes
F6 B2 1.366(5) yes
F7 B2 1.381(5) yes
F8 B2 1.379(5) yes
O1 C8 1.342(3) yes
O1 C16 1.445(4) yes
O2 C39 1.344(4) yes
O2 C47 1.453(4) yes
O3 C63 1.407(5) yes
N1 C1 1.335(4) yes
N1 C5 1.357(4) yes
N2 C6 1.346(5) yes
N2 C10 1.337(4) yes
N3 C11 1.346(4) yes
N3 C15 1.341(5) yes
N4 C32 1.333(4) yes
N4 C36 1.344(4) yes
N5 C37 1.344(4) yes
N5 C41 1.333(4) yes
N6 C42 1.356(4) yes
N6 C46 1.336(4) yes
C1 C2 1.389(5) yes
C2 C3 1.371(4) yes
C3 C4 1.387(4) yes
C4 C5 1.391(5) yes
C5 C6 1.480(4) yes
C6 C7 1.378(4) yes
C7 C8 1.395(4) yes
C8 C9 1.398(5) yes
C9 C10 1.388(4) yes
C10 C11 1.495(5) yes
C11 C12 1.384(4) yes
C12 C13 1.385(5) yes
C13 C14 1.369(4) yes
C14 C15 1.389(5) yes
C16 C17 1.511(5) yes
C17 C18 1.518(5) yes
C18 C19 1.525(5) yes
C19 C20 1.494(6) yes
C20 C21 1.537(5) yes
C21 C22 1.506(6) yes
C22 C23 1.519(5) yes
C23 C24 1.522(5) yes
C24 C25 1.530(4) yes
C25 C26 1.518(5) yes
C26 C27 1.515(4) yes
C27 C28 1.530(6) yes
C28 C29 1.406(8) yes
C28 C64 1.788(9) yes
C29 C30 1.516(12) yes
C29 C64 1.062(11) yes
C29 C65 1.610(10) yes
C30 C31 1.734(9) yes
C30 C64 0.762(14) yes
C30 C65 1.044(11) yes
C31 C65 1.459(9) yes
C32 C33 1.390(5) yes
C33 C34 1.372(5) yes
C34 C35 1.390(5) yes
C35 C36 1.386(5) yes
C36 C37 1.487(4) yes
C37 C38 1.375(5) yes
C38 C39 1.388(5) yes
C39 C40 1.399(5) yes
C40 C41 1.383(4) yes
C41 C42 1.495(5) yes
C42 C43 1.374(5) yes
C43 C44 1.376(6) yes
C44 C45 1.381(5) yes
C45 C46 1.379(5) yes
C47 C48 1.503(5) yes
C48 C49 1.525(4) yes
C49 C50 1.523(5) yes
C50 C51 1.527(4) yes
C51 C52 1.526(5) yes
C52 C53 1.523(4) yes
C53 C54 1.519(5) yes
C54 C55 1.524(4) yes
C55 C56 1.528(5) yes
C56 C57 1.515(4) yes
C57 C58 1.524(5) yes
C58 C59 1.522(4) yes
C59 C60 1.516(5) yes
C60 C61 1.522(5) yes
C61 C62 1.523(5) yes
C64 C65 1.524(12) yes
O3 H5 0.76(5) no
C1 H1 0.950 no
C2 H2 0.950 no
C3 H3 0.950 no
C4 H4 0.950 no
C7 H7 0.950 no
C9 H9 0.950 no
C12 H12 0.950 no
C13 H13 0.950 no
C14 H14 0.950 no
C15 H15 0.950 no
C16 H16A 0.990 no
C16 H16B 0.990 no
C17 H17A 0.990 no
C17 H17B 0.990 no
C18 H18A 0.990 no
C18 H18B 0.990 no
C19 H19A 0.990 no
C19 H19B 0.990 no
C20 H20A 0.990 no
C20 H20B 0.990 no
C21 H21A 0.990 no
C21 H21B 0.990 no
C22 H22A 0.990 no
C22 H22B 0.990 no
C23 H23A 0.990 no
C23 H23B 0.990 no
C24 H24A 0.990 no
C24 H24B 0.990 no
C25 H25A 0.990 no
C25 H25B 0.990 no
C26 H26A 0.990 no
C26 H26B 0.990 no
C27 H27A 0.990 no
C27 H27B 0.990 no
C31 H31A 0.980 no
C31 H31B 0.980 no
C31 H31C 0.980 no
C32 H32 0.950 no
C33 H33 0.950 no
C34 H34 0.950 no
C35 H35 0.950 no
C38 H38 0.950 no
C40 H40 0.950 no
C43 H43 0.950 no
C44 H44 0.950 no
C45 H45 0.950 no
C46 H46 0.950 no
C47 H47A 0.990 no
C47 H47B 0.990 no
C48 H48A 0.990 no
C48 H48B 0.990 no
C49 H49A 0.990 no
C49 H49B 0.990 no
C50 H50A 0.990 no
C50 H50B 0.990 no
C51 H51A 0.990 no
C51 H51B 0.990 no
C52 H52A 0.990 no
C52 H52B 0.990 no
C53 H53A 0.990 no
C53 H53B 0.990 no
C54 H54A 0.990 no
C54 H54B 0.990 no
C55 H55A 0.990 no
C55 H55B 0.990 no
C56 H56A 0.990 no
C56 H56B 0.990 no
C57 H57A 0.990 no
C57 H57B 0.990 no
C58 H58A 0.990 no
C58 H58B 0.990 no
C59 H59A 0.990 no
C59 H59B 0.990 no
C60 H60A 0.990 no
C60 H60B 0.990 no
C61 H61A 0.990 no
C61 H61B 0.990 no
C62 H62A 0.980 no
C62 H62B 0.980 no
C62 H62C 0.980 no
C63 H6 0.97(5) no
C63 H8 0.88(5) no
C63 H10 1.00(7) no

loop_
_geom_contact_atom_site_label_1
_geom_contact_atom_site_label_2
_geom_contact_distance
_geom_contact_publ_flag
_geom_contact_site_symmetry_2
O1 C6 3.571(3) no .
O2 C37 3.584(4) no .
O2 C49 3.047(4) no .
N1 C3 2.767(5) no .
N2 C8 2.751(4) no .
N2 C46 3.586(4) no .
N3 C13 2.760(4) no .
N4 C34 2.761(5) no .
N5 C15 3.407(4) no .
N5 C39 2.753(4) no .
N6 C44 2.754(5) no .
C1 C4 2.728(4) no .
C2 C5 2.734(4) no .
C4 C7 3.018(4) no .
C6 C9 2.750(4) no .
C7 C10 2.739(5) no .
C9 C12 3.008(5) no .
C9 C16 2.835(4) no .
C11 C14 2.727(5) no .
C12 C15 2.725(4) no .
C17 C20 3.149(4) no .
C27 C30 3.184(9) no .
C32 C35 2.722(5) no .
C33 C36 2.731(5) no .
C35 C38 3.042(5) no .
C37 C40 2.739(5) no .
C38 C41 2.728(5) no .
C40 C43 3.027(5) no .
C40 C47 2.804(5) no .
C42 C45 2.737(5) no .
C43 C46 2.710(5) no .
F1 C24 3.582(4) no 2_456
F1 C34 3.245(5) no 2_555
F1 C35 3.303(5) no 2_555
F1 C47 3.269(4) no .
F2 C14 3.577(4) no .
F2 C15 3.256(4) no .
F2 C35 3.220(5) no 2_555
F2 C38 3.316(4) no 2_555
F2 C39 3.310(4) no .
F2 C40 3.162(4) no .
F3 N5 3.332(3) no 1_455
F3 C1 3.307(4) no 1_455
F3 C35 3.520(4) no 2_555
F3 C36 3.283(4) no 1_455
F3 C37 3.039(4) no 1_455
F3 C38 3.459(5) no 1_455
F4 C1 3.112(3) no 1_455
F4 C2 3.099(3) no 1_455
F4 C15 3.529(4) no .
F4 C40 3.372(4) no .
F4 C41 3.418(4) no .
F4 C42 3.239(4) no .
F4 C43 3.136(5) no .
F5 C3 3.510(5) no 1_455
F5 C16 3.251(4) no 2_456
F5 C18 3.311(5) no 2_456
F5 C45 3.229(4) no .
F5 C54 3.533(5) no 1_456
F5 C55 3.595(5) no 1_456
F6 O3 3.054(5) no .
F6 C4 3.533(4) no 2_556
F6 C12 3.130(4) no 2_456
F7 O1 3.128(3) no 2_556
F7 O3 3.173(5) no .
F7 C7 3.340(4) no 2_556
F7 C8 3.496(4) no 2_556
F7 C63 3.286(7) no .
F8 C3 3.323(5) no 1_455
F8 C7 3.224(4) no 2_556
F8 C46 3.412(4) no .
O1 F7 3.128(3) no 2_556
O1 C4 3.382(4) no 2_556
O1 C5 3.476(4) no 2_556
O1 C6 3.538(4) no 2_556
O1 C7 3.482(4) no 2_556
O3 F6 3.054(5) no .
O3 F7 3.173(5) no .
O3 C6 3.409(4) no 2_556
O3 C7 3.458(5) no 2_556
O3 C13 3.484(4) no 2_456
O3 C32 3.242(4) no 2_556
N5 F3 3.332(3) no 1_655
C1 F3 3.307(4) no 1_655
C1 F4 3.112(3) no 1_655
C1 C14 3.479(5) no 1_655
C2 F4 3.099(3) no 1_655
C2 C14 3.498(5) no 1_655
C2 C15 3.593(5) no 1_655
C3 F5 3.510(5) no 1_655
C3 F8 3.323(5) no 1_655
C3 C12 3.419(5) no 1_655
C4 F6 3.533(4) no 2_556
C4 O1 3.382(4) no 2_556
C4 C12 3.559(5) no 1_655
C4 C16 3.446(5) no 2_556
C5 O1 3.476(4) no 2_556
C6 O1 3.538(4) no 2_556
C6 O3 3.409(4) no 2_556
C7 F7 3.340(4) no 2_556
C7 F8 3.224(4) no 2_556
C7 O1 3.482(4) no 2_556
C7 O3 3.458(5) no 2_556
C7 C7 3.331(5) no 2_556
C7 C8 3.542(5) no 2_556
C8 F7 3.496(4) no 2_556
C8 C7 3.542(5) no 2_556
C12 F6 3.130(4) no 2_456
C12 C3 3.419(5) no 1_455
C12 C4 3.559(5) no 1_455
C13 O3 3.484(4) no 2_456
C13 C32 3.440(5) no 1_455
C13 C33 3.564(6) no 1_455
C14 F2 3.577(4) no .
C14 C1 3.479(5) no 1_455
C14 C2 3.498(5) no 1_455
C15 F2 3.256(4) no .
C15 F4 3.529(4) no .
C15 C2 3.593(5) no 1_455
C16 F5 3.251(4) no 2_456
C16 C4 3.446(5) no 2_556
C18 F5 3.311(5) no 2_456
C24 F1 3.582(4) no 2_456
C29 C57 3.537(9) no 1_347
C31 C65 3.362(10) no 2_348
C32 O3 3.242(4) no 2_556
C32 C13 3.440(5) no 1_655
C33 C13 3.564(6) no 1_655
C34 F1 3.245(5) no 2_555
C35 F1 3.303(5) no 2_555
C35 F2 3.220(5) no 2_555
C35 F3 3.520(4) no 2_555
C35 B1 3.548(6) no 2_555
C36 F3 3.283(4) no 1_655
C37 F3 3.039(4) no 1_655
C38 F2 3.316(4) no 2_555
C38 F3 3.459(5) no 1_655
C39 F2 3.310(4) no .
C40 F2 3.162(4) no .
C40 F4 3.372(4) no .
C40 B1 3.577(5) no .
C41 F4 3.418(4) no .
C42 F4 3.239(4) no .
C43 F4 3.136(5) no .
C45 F5 3.229(4) no .
C46 F8 3.412(4) no .
C47 F1 3.269(4) no .
C54 F5 3.533(5) no 1_654
C55 F5 3.595(5) no 1_654
C57 C29 3.537(9) no 1_763
C63 F7 3.286(7) no .
C65 C31 3.362(10) no 2_348
C65 C65 3.540(10) no 2_348
B1 C35 3.548(6) no 2_555
B1 C40 3.577(5) no .
Zn1 H1 3.2047 no .
Zn1 H15 3.2555 no .
Zn1 H32 3.1996 no .
Zn1 H46 3.2275 no .
O1 H7 2.4865 no .
O1 H9 2.6689 no .
O1 H17A 2.5498 no .
O1 H17B 2.5643 no .
O2 H38 2.5079 no .
O2 H40 2.6535 no .
O2 H48A 3.2413 no .
O2 H48B 2.5199 no .
O2 H49A 3.3204 no .
O2 H49B 2.7969 no .
N1 H2 3.2341 no .
N1 H4 3.2496 no .
N1 H32 3.5308 no .
N1 H46 3.5808 no .
N2 H7 3.2369 no .
N2 H9 3.2429 no .
N2 H32 3.1006 no .
N2 H46 3.0796 no .
N3 H12 3.2444 no .
N3 H14 3.2432 no .
N4 H33 3.2344 no .
N4 H35 3.2352 no .
N5 H1 3.3082 no .
N5 H15 2.8715 no .
N5 H38 3.2282 no .
N5 H40 3.2322 no .
N6 H43 3.2350 no .
N6 H45 3.2392 no .
C1 H3 3.2425 no .
C2 H4 3.2430 no .
C3 H1 3.2315 no .
C4 H2 3.2449 no .
C4 H7 2.7470 no .
C5 H1 3.1769 no .
C5 H3 3.2552 no .
C5 H7 2.7219 no .
C6 H4 2.7251 no .
C6 H32 3.4675 no .
C6 H46 3.4190 no .
C7 H4 2.7459 no .
C7 H9 3.2851 no .
C8 H16A 2.5914 no .
C8 H16B 2.7199 no .
C9 H7 3.2832 no .
C9 H12 2.7249 no .
C9 H16A 2.7447 no .
C9 H16B 2.8377 no .
C10 H12 2.7198 no .
C10 H46 3.5942 no .
C11 H9 2.7355 no .
C11 H13 3.2399 no .
C11 H15 3.1659 no .
C12 H9 2.7363 no .
C12 H14 3.2489 no .
C13 H15 3.2234 no .
C14 H12 3.2472 no .
C15 H13 3.2333 no .
C16 H9 2.5711 no .
C16 H18A 2.6004 no .
C16 H18B 2.7528 no .
C17 H19A 3.3721 no .
C17 H19B 2.7041 no .
C17 H20A 3.4343 no .
C17 H20B 2.8492 no .
C18 H16A 2.7112 no .
C18 H16B 2.6973 no .
C18 H20A 2.7266 no .
C18 H20B 2.7712 no .
C19 H17A 2.8173 no .
C19 H17B 2.6697 no .
C19 H21A 2.6520 no .
C19 H21B 2.7724 no .
C20 H17A 2.9226 no .
C20 H17B 3.3377 no .
C20 H18A 3.3755 no .
C20 H18B 2.7311 no .
C20 H22A 2.6958 no .
C20 H22B 2.7883 no .
C21 H19A 2.6698 no .
C21 H19B 2.7166 no .
C21 H23A 2.7771 no .
C21 H23B 2.6454 no .
C22 H20A 2.6917 no .
C22 H20B 2.8102 no .
C22 H24A 2.6328 no .
C22 H24B 2.8321 no .
C23 H21A 2.6562 no .
C23 H21B 2.7495 no .
C23 H25A 2.6524 no .
C23 H25B 2.8137 no .
C24 H22A 2.6626 no .
C24 H22B 2.7945 no .
C24 H26A 2.8323 no .
C24 H26B 2.6568 no .
C25 H23A 2.8352 no .
C25 H23B 2.6342 no .
C25 H27A 2.7473 no .
C25 H27B 2.6617 no .
C26 H24A 2.6649 no .
C26 H24B 2.8245 no .
C27 H25A 2.6231 no .
C27 H25B 2.7999 no .
C28 H26A 2.7899 no .
C28 H26B 2.7058 no .
C29 H27A 2.9888 no .
C29 H27B 2.6784 no .
C29 H31A 3.3384 no .
C29 H31B 2.7058 no .
C29 H31C 3.3075 no .
C30 H27A 3.1120 no .
C30 H27B 3.3533 no .
C32 H34 3.2423 no .
C33 H35 3.2456 no .
C34 H32 3.2311 no .
C35 H33 3.2483 no .
C35 H38 2.7780 no .
C36 H32 3.1656 no .
C36 H34 3.2527 no .
C36 H38 2.7290 no .
C37 H15 3.2007 no .
C37 H35 2.7252 no .
C38 H35 2.7854 no .
C38 H40 3.2710 no .
C39 H47A 2.6735 no .
C39 H47B 2.6157 no .
C40 H15 3.5934 no .
C40 H38 3.2698 no .
C40 H43 2.7535 no .
C40 H47A 2.7467 no .
C40 H47B 2.7398 no .
C41 H15 3.0686 no .
C41 H43 2.7269 no .
C42 H15 3.5918 no .
C42 H40 2.7256 no .
C42 H44 3.2339 no .
C42 H46 3.1697 no .
C43 H40 2.7589 no .
C43 H45 3.2504 no .
C44 H46 3.2186 no .
C45 H43 3.2466 no .
C46 H44 3.2279 no .
C47 H40 2.5152 no .
C47 H49A 2.6830 no .
C47 H49B 2.7989 no .
C48 H50A 2.7218 no .
C48 H50B 2.7178 no .
C49 H47A 2.6841 no .
C49 H47B 3.3798 no .
C49 H51A 2.7185 no .
C49 H51B 2.7321 no .
C50 H48A 2.6559 no .
C50 H48B 2.7758 no .
C50 H52A 2.7253 no .
C50 H52B 2.7539 no .
C51 H49A 2.7311 no .
C51 H49B 2.7271 no .
C51 H53A 2.7054 no .
C51 H53B 2.7428 no .
C52 H50A 2.7337 no .
C52 H50B 2.7474 no .
C52 H54A 2.7594 no .
C52 H54B 2.7251 no .
C53 H51A 2.7424 no .
C53 H51B 2.7138 no .
C53 H55A 2.7381 no .
C53 H55B 2.7147 no .
C54 H52A 2.7625 no .
C54 H52B 2.7258 no .
C54 H56A 2.7413 no .
C54 H56B 2.7368 no .
C55 H53A 2.7392 no .
C55 H53B 2.7044 no .
C55 H57A 2.7265 no .
C55 H57B 2.7027 no .
C56 H54A 2.7252 no .
C56 H54B 2.7486 no .
C56 H58A 2.7380 no .
C56 H58B 2.7678 no .
C57 H55A 2.7267 no .
C57 H55B 2.7221 no .
C57 H59A 2.7635 no .
C57 H59B 2.6924 no .
C58 H56A 2.7646 no .
C58 H56B 2.7416 no .
C58 H60A 2.7118 no .
C58 H60B 2.7799 no .
C59 H57A 2.7115 no .
C59 H57B 2.7422 no .
C59 H61A 2.7179 no .
C59 H61B 2.7385 no .
C60 H58A 2.7123 no .
C60 H58B 2.7819 no .
C60 H62A 3.3762 no .
C60 H62B 2.7430 no .
C60 H62C 2.7431 no .
C61 H59A 2.6867 no .
C61 H59B 2.7559 no .
C62 H60A 2.7382 no .
C62 H60B 2.7175 no .
C64 H27A 2.5804 no .
C64 H27B 2.6157 no .
C64 H31A 3.1125 no .
C64 H31B 2.2098 no .
C64 H31C 2.6203 no .
H1 H2 2.3294 no .
H2 H3 2.3318 no .
H3 H4 2.3486 no .
H4 H7 2.2019 no .
H5 H6 2.16(7) no .
H5 H8 2.09(7) no .
H5 H10 2.60(9) no .
H9 H12 2.1791 no .
H9 H16A 2.3890 no .
H9 H16B 2.3610 no .
H12 H13 2.3468 no .
H13 H14 2.3292 no .
H14 H15 2.3326 no .
H16A H17A 2.8711 no .
H16A H17B 2.3754 no .
H16A H18A 2.4411 no .
H16A H18B 3.0995 no .
H16B H17A 2.3860 no .
H16B H17B 2.8714 no .
H16B H18A 2.8461 no .
H16B H18B 2.5878 no .
H17A H18A 2.8573 no .
H17A H18B 2.3169 no .
H17A H19B 3.0950 no .
H17A H20A 3.0948 no .
H17A H20B 2.4138 no .
H17B H18A 2.4347 no .
H17B H18B 2.8584 no .
H17B H19A 3.5494 no .
H17B H19B 2.4557 no .
H17B H20B 2.9442 no .
H18A H19A 2.3022 no .
H18A H19B 2.3841 no .
H18A H20A 3.5875 no .
H18B H19A 2.3892 no .
H18B H19B 2.8586 no .
H18B H20A 2.5322 no .
H18B H20B 3.0355 no .
H19A H20A 2.3630 no .
H19A H20B 2.8364 no .
H19A H21A 2.4181 no .
H19A H21B 3.0278 no .
H19B H20A 2.8367 no .
H19B H20B 2.3257 no .
H19B H21A 2.9120 no .
H19B H21B 2.5973 no .
H20A H21A 2.4364 no .
H20A H21B 2.8695 no .
H20A H22A 2.4579 no .
H20A H22B 3.0048 no .
H20B H21A 2.8691 no .
H20B H21B 2.3394 no .
H20B H22A 3.0471 no .
H20B H22B 2.6848 no .
H21A H22A 2.3958 no .
H21A H22B 2.8465 no .
H21A H23A 3.0108 no .
H21A H23B 2.3986 no .
H21B H22A 2.8467 no .
H21B H22B 2.3209 no .
H21B H23A 2.6401 no .
H21B H23B 2.9509 no .
H22A H23A 2.8561 no .
H22A H23B 2.4254 no .
H22A H24A 2.3763 no .
H22A H24B 3.0597 no .
H22B H23A 2.3199 no .
H22B H23B 2.8559 no .
H22B H24A 2.9543 no .
H22B H24B 2.7322 no .
H23A H24A 2.8531 no .
H23A H24B 2.2975 no .
H23A H25A 3.0376 no .
H23A H25B 2.7494 no .
H23B H24A 2.4575 no .
H23B H24B 2.8529 no .
H23B H25A 2.3603 no .
H23B H25B 2.9767 no .
H24A H25A 2.4477 no .
H24A H25B 2.8622 no .
H24A H26A 3.0343 no .
H24A H26B 2.3908 no .
H24B H25A 2.8619 no .
H24B H25B 2.3188 no .
H24B H26A 2.7512 no .
H24B H26B 3.0110 no .
H25A H26A 2.8525 no .
H25A H26B 2.4442 no .
H25A H27A 2.9079 no .
H25A H27B 2.3800 no .
H25B H26A 2.3033 no .
H25B H26B 2.8530 no .
H25B H27A 2.6613 no .
H25B H27B 3.0494 no .
H26A H27A 2.3328 no .
H26A H27B 2.8540 no .
H26B H27A 2.8543 no .
H26B H27B 2.4010 no .
H32 H33 2.3335 no .
H33 H34 2.3361 no .
H34 H35 2.3526 no .
H35 H38 2.2601 no .
H40 H43 2.2155 no .
H40 H47A 2.2554 no .
H40 H47B 2.3536 no .
H43 H44 2.3318 no .
H44 H45 2.3468 no .
H45 H46 2.3231 no .
H47A H48A 2.4216 no .
H47A H48B 2.8510 no .
H47A H49A 2.4471 no .
H47A H49B 3.0205 no .
H47B H48A 2.2844 no .
H47B H48B 2.4074 no .
H47B H49A 3.5503 no .
H48A H49A 2.4250 no .
H48A H49B 2.8606 no .
H48A H50A 2.4689 no .
H48A H50B 2.8928 no .
H48B H49A 2.8613 no .
H48B H49B 2.3300 no .
H48B H50A 3.0832 no .
H48B H50B 2.5926 no .
H49A H50A 2.3757 no .
H49A H50B 2.8656 no .
H49A H51A 2.5355 no .
H49A H51B 3.0158 no .
H49B H50A 2.8655 no .
H49B H50B 2.3788 no .
H49B H51A 2.9887 no .
H49B H51B 2.5459 no .
H50A H51A 2.3836 no .
H50A H51B 2.8658 no .
H50A H52A 2.9837 no .
H50A H52B 2.5659 no .
H50B H51A 2.8659 no .
H50B H51B 2.3727 no .
H50B H52A 2.5497 no .
H50B H52B 3.0488 no .
H51A H52A 2.8650 no .
H51A H52B 2.3660 no .
H51A H53A 2.5328 no .
H51A H53B 3.0485 no .
H51B H52A 2.3889 no .
H51B H52B 2.8650 no .
H51B H53A 2.9466 no .
H51B H53B 2.5421 no .
H52A H53A 2.8610 no .
H52A H53B 2.3582 no .
H52A H54A 3.0760 no .
H52A H54B 2.5662 no .
H52B H53A 2.3881 no .
H52B H53B 2.8611 no .
H52B H54A 2.5636 no .
H52B H54B 2.9660 no .
H53A H54A 2.3548 no .
H53A H54B 2.8574 no .
H53A H55A 3.0415 no .
H53A H55B 2.5420 no .
H53B H54A 2.8573 no .
H53B H54B 2.3828 no .
H53B H55A 2.5298 no .
H53B H55B 2.9517 no .
H54A H55A 2.8628 no .
H54A H55B 2.3841 no .
H54A H56A 2.9989 no .
H54A H56B 2.5393 no .
H54B H55A 2.3653 no .
H54B H55B 2.8628 no .
H54B H56A 2.5693 no .
H54B H56B 3.0281 no .
H55A H56A 2.3776 no .
H55A H56B 2.8670 no .
H55A H57A 2.5426 no .
H55A H57B 2.9753 no .
H55B H56A 2.8669 no .
H55B H56B 2.3812 no .
H55B H57A 3.0049 no .
H55B H57B 2.5122 no .
H56A H57A 2.3553 no .
H56A H57B 2.8541 no .
H56A H58A 2.5739 no .
H56A H58B 3.0736 no .
H56B H57A 2.8542 no .
H56B H57B 2.3743 no .
H56B H58A 2.9912 no .
H56B H58B 2.5811 no .
H57A H58A 2.3842 no .
H57A H58B 2.8595 no .
H57A H59A 3.0277 no .
H57A H59B 2.4820 no .
H57B H58A 2.8598 no .
H57B H58B 2.3594 no .
H57B H59A 2.5908 no .
H57B H59B 2.9651 no .
H58A H59A 2.8575 no .
H58A H59B 2.3991 no .
H58A H60A 2.9157 no .
H58A H60B 2.5717 no .
H58B H59A 2.3418 no .
H58B H59B 2.8571 no .
H58B H60A 2.5733 no .
H58B H60B 3.1295 no .
H59A H60A 2.3932 no .
H59A H60B 2.8531 no .
H59A H61A 2.9279 no .
H59A H61B 2.5128 no .
H59B H60A 2.8533 no .
H59B H60B 2.3375 no .
H59B H61A 2.5647 no .
H59B H61B 3.0666 no .
H60A H61A 2.8612 no .
H60A H61B 2.3645 no .
H60A H62B 3.0352 no .
H60A H62C 2.5720 no .
H60B H61A 2.3810 no .
H60B H61B 2.8611 no .
H60B H62B 2.5500 no .
H60B H62C 3.0036 no .
H61A H62A 2.3540 no .
H61A H62B 2.3691 no .
H61A H62C 2.8587 no .
H61B H62A 2.3539 no .
H61B H62B 2.8585 no .
H61B H62C 2.3690 no .
F1 H22A 2.8168 no 2_456
F1 H24A 2.6432 no 2_456
F1 H34 2.8268 no 2_555
F1 H35 2.9482 no 2_555
F1 H40 3.1109 no .
F1 H47A 3.5771 no .
F1 H47B 2.2939 no .
F1 H61B 3.4451 no 2_664
F1 H62A 3.2929 no 2_664
F1 H62C 3.5342 no 2_664
F2 H14 3.1589 no .
F2 H15 2.4852 no .
F2 H35 2.5276 no 2_555
F2 H38 2.4652 no 2_555
F2 H40 3.2905 no .
F2 H47B 2.9521 no .
F3 H1 2.4296 no 1_455
F3 H14 3.3436 no .
F3 H22A 3.2280 no 2_456
F3 H22B 3.5498 no 2_456
F3 H34 3.4579 no 2_555
F3 H35 2.7057 no 2_555
F4 H1 2.5095 no 1_455
F4 H2 2.5075 no 1_455
F4 H15 3.0989 no .
F4 H20A 3.2604 no 2_456
F4 H22A 3.1329 no 2_456
F4 H40 3.1392 no .
F4 H43 3.0851 no .
F5 H3 2.9221 no 1_455
F5 H16A 3.2886 no 2_456
F5 H16B 2.4888 no 2_456
F5 H18A 3.1444 no 2_456
F5 H18B 2.6905 no 2_456
F5 H45 2.4933 no .
F5 H46 3.5407 no .
F5 H54B 2.7940 no 1_456
F5 H55A 3.0744 no 1_456
F5 H56A 3.2236 no 1_456
F6 H4 2.9573 no 2_556
F6 H5 2.33(6) no .
F6 H7 3.2150 no 2_556
F6 H9 2.7367 no 2_456
F6 H12 2.2345 no 2_456
F6 H16B 3.3085 no 2_456
F6 H52A 3.4692 no 1_456
F6 H53B 3.0423 no 1_456
F6 H54B 3.4878 no 1_456
F7 H5 2.52(5) no .
F7 H6 3.31(6) no .
F7 H7 2.9632 no 2_556
F7 H8 2.94(6) no .
F7 H17B 3.1989 no 2_556
F7 H45 2.9221 no .
F7 H46 3.3303 no .
F7 H53B 3.3223 no 1_456
F7 H55A 2.7708 no 1_456
F8 H3 2.4076 no 1_455
F8 H4 2.7970 no 2_556
F8 H7 2.3461 no 2_556
F8 H45 3.3544 no .
F8 H46 2.6880 no .
O1 H4 3.2812 no 2_556
O1 H7 3.2750 no 2_556
O1 H8 3.42(5) no 2_556
O1 H46 3.4011 no 2_556
O2 H24B 3.4607 no 2_556
O3 H12 3.4695 no 2_456
O3 H13 2.6455 no 2_456
O3 H32 2.3544 no 2_556
O3 H33 3.5308 no 2_556
O3 H51B 3.3046 no 1_456
O3 H53B 2.9489 no 1_456
N1 H13 3.5873 no 1_655
N1 H17A 2.9124 no 2_556
N3 H2 3.5791 no 1_455
N3 H48B 3.5202 no 2_555
N3 H50B 3.5376 no 2_555
N4 H13 3.5300 no 1_655
N4 H14 3.3817 no 1_655
N4 H48B 3.1167 no 2_555
N6 H2 3.3156 no 1_455
N6 H17A 3.5509 no 2_556
N6 H20B 3.1223 no 2_556
C1 H14 3.4729 no 1_655
C1 H17A 3.0040 no 2_556
C1 H20A 3.1403 no 2_556
C1 H20B 3.2247 no 2_556
C2 H17A 3.1690 no 2_556
C2 H18B 3.1964 no 2_556
C2 H20A 3.2473 no 2_556
C3 H16B 2.9522 no 2_556
C3 H17A 3.2363 no 2_556
C3 H18B 3.3756 no 2_556
C4 H12 3.5060 no 1_655
C4 H16B 2.8906 no 2_556
C4 H17A 3.1587 no 2_556
C5 H13 3.5140 no 1_655
C5 H17A 2.9722 no 2_556
C6 H5 3.34(5) no 2_556
C7 H5 3.17(5) no 2_556
C7 H7 3.1045 no 2_556
C7 H8 3.47(5) no 2_556
C8 H4 3.5726 no 2_556
C8 H7 3.1188 no 2_556
C8 H8 3.07(5) no 2_556
C9 H8 3.21(5) no 2_556
C9 H52A 3.5998 no 2_555
C11 H3 3.4350 no 1_455
C11 H50B 3.0746 no 2_555
C12 H3 3.5372 no 1_455
C12 H50B 2.9695 no 2_555
C12 H51B 3.1204 no 2_555
C12 H52A 3.3928 no 2_555
C13 H5 3.52(4) no 2_456
C13 H32 3.3281 no 1_455
C13 H33 3.5453 no 1_455
C13 H49B 3.1195 no 2_555
C13 H50B 3.3493 no 2_555
C13 H51B 2.9965 no 2_555
C14 H49B 3.0389 no 2_555
C15 H2 3.4138 no 1_455
C15 H48B 3.3420 no 2_555
C15 H49B 3.5726 no 2_555
C16 H4 3.5098 no 2_556
C17 H31B 3.5307 no 2_447
C17 H46 3.3495 no 2_556
C18 H31B 3.5213 no 2_447
C18 H54B 3.5262 no 2_555
C18 H56A 3.1350 no 2_555
C19 H27A 3.4455 no 2_447
C19 H27B 3.1440 no 2_447
C20 H1 3.3959 no 2_556
C21 H25A 3.5251 no 2_447
C21 H61A 3.3643 no 2_655
C22 H62A 3.5595 no 1_347
C23 H62A 3.5201 no 1_347
C24 H34 3.2103 no 1_456
C24 H61B 3.5996 no 1_347
C25 H21A 3.4955 no 2_447
C25 H58B 3.4901 no 1_447
C25 H60A 3.3351 no 1_447
C25 H61A 3.2961 no 1_347
C25 H61B 3.4385 no 1_347
C26 H33 2.9263 no 1_456
C26 H34 3.3947 no 1_456
C26 H49A 3.4024 no 2_556
C26 H58B 3.4132 no 1_447
C26 H61B 3.3390 no 1_347
C27 H19A 3.0581 no 2_447
C27 H19B 3.5166 no 2_447
C27 H51A 3.5857 no 2_556
C27 H56B 3.5025 no 1_447
C27 H58B 3.3446 no 1_447
C27 H59A 3.4202 no 1_347
C28 H6 3.39(5) no 2_457
C28 H10 3.46(6) no 2_457
C28 H33 3.4051 no 1_456
C28 H51A 3.5154 no 2_556
C28 H59A 3.2952 no 1_347
C29 H6 3.35(6) no 2_457
C29 H10 3.50(6) no 2_457
C29 H50A 3.4628 no 2_456
C29 H57A 3.3920 no 1_347
C29 H57B 2.8124 no 1_347
C29 H59A 3.1646 no 1_347
C30 H18A 3.2058 no 2_447
C30 H19B 3.5740 no 2_447
C30 H31A 3.5279 no 2_348
C30 H53A 3.3525 no 2_556
C30 H54A 2.8910 no 1_447
C30 H56B 3.1558 no 1_447
C31 H6 3.41(4) no 1_446
C31 H8 3.51(4) no 1_446
C31 H16A 3.5959 no 2_447
C31 H18A 3.4279 no 2_447
C31 H31A 3.2874 no 2_348
C31 H54A 3.2475 no 1_447
C31 H55A 3.4532 no 1_347
C31 H55B 3.5409 no 1_347
C32 H10 3.53(5) no 2_556
C32 H13 2.6880 no 1_655
C32 H14 3.1446 no 1_655
C32 H48A 3.5681 no 2_555
C32 H48B 3.1314 no 2_555
C33 H13 2.9297 no 1_655
C33 H14 3.0215 no 1_655
C33 H26A 3.2570 no 1_654
C33 H26B 3.0810 no 1_654
C33 H48A 3.2725 no 2_555
C33 H48B 3.3799 no 2_555
C33 H49B 3.5855 no 2_655
C34 H14 3.1471 no 1_655
C34 H24A 3.5095 no 1_654
C34 H26A 3.5858 no 1_654
C34 H26B 3.2459 no 1_654
C34 H47B 3.5737 no 2_555
C34 H48A 3.5274 no 2_555
C34 H48B 3.5762 no 2_555
C35 H14 3.3770 no 1_655
C35 H47B 3.5210 no 2_555
C35 H48B 3.5490 no 2_555
C36 H14 3.4853 no 1_655
C36 H48B 3.3073 no 2_555
C39 H24B 3.4956 no 2_556
C40 H22B 3.0794 no 2_556
C40 H24B 3.4858 no 2_556
C40 H62C 3.4197 no 2_664
C41 H22B 2.9502 no 2_556
C42 H2 3.4177 no 1_455
C42 H20B 3.2205 no 2_556
C42 H22B 3.0940 no 2_556
C43 H2 3.4368 no 1_455
C43 H20B 3.4682 no 2_556
C43 H21B 3.3564 no 2_556
C43 H22B 3.2375 no 2_556
C43 H62C 3.3885 no 2_664
C44 H2 3.3369 no 1_455
C44 H21B 3.5294 no 2_556
C44 H57A 3.5872 no 1_456
C44 H58A 3.1781 no 1_456
C45 H2 3.2201 no 1_455
C45 H17B 3.2280 no 2_556
C45 H20B 3.5136 no 2_556
C45 H57A 3.4685 no 1_456
C46 H2 3.1947 no 1_455
C46 H3 3.3566 no 1_455
C46 H17A 3.1443 no 2_556
C46 H17B 3.1698 no 2_556
C46 H20B 3.2563 no 2_556
C47 H24B 3.5513 no 2_556
C47 H60A 3.3462 no 2_664
C47 H61B 3.2450 no 2_664
C47 H62C 3.4168 no 2_664
C48 H59A 3.5555 no 2_664
C48 H61B 3.4869 no 2_664
C49 H26A 3.1737 no 2_556
C49 H58B 3.3431 no 2_664
C49 H59A 3.4601 no 2_664
C49 H60A 3.5517 no 2_664
C50 H10 3.32(7) no 1_554
C50 H57B 3.5889 no 2_664
C50 H58B 3.4607 no 2_664
C50 H59A 3.5292 no 2_664
C51 H12 3.5457 no 2_555
C51 H26A 3.5873 no 2_556
C51 H56B 3.4767 no 2_664
C51 H57B 3.4528 no 2_664
C51 H58B 3.3781 no 2_664
C52 H12 3.5357 no 2_555
C52 H31C 3.4758 no 1_663
C52 H55B 3.5568 no 2_664
C52 H56B 3.5925 no 2_664
C52 H57B 3.5152 no 2_664
C53 H6 3.30(5) no 1_654
C53 H54A 3.5404 no 2_664
C53 H55B 3.4655 no 2_664
C53 H56B 3.5047 no 2_664
C54 H18A 3.4370 no 2_555
C54 H31C 3.0318 no 1_663
C54 H53A 3.4594 no 2_664
C54 H55B 3.5017 no 2_664
C55 H31A 3.4146 no 1_763
C55 H53A 3.4173 no 2_664
C55 H54A 3.5551 no 2_664
C56 H18A 3.3673 no 2_555
C56 H27A 3.3049 no 1_663
C56 H51A 3.3753 no 2_664
C56 H53A 3.4317 no 2_664
C57 H31B 3.5430 no 1_763
C57 H44 3.5007 no 1_654
C57 H51A 3.3310 no 2_664
C58 H25B 3.2652 no 1_663
C58 H27A 3.1735 no 1_663
C58 H44 3.0687 no 1_654
C58 H49A 3.3059 no 2_664
C58 H51A 3.3280 no 2_664
C59 H27B 3.2365 no 1_763
C59 H44 3.5015 no 1_654
C59 H49A 3.3558 no 2_664
C60 H25B 3.1566 no 1_663
C60 H47A 3.2257 no 2_664
C60 H49A 3.4438 no 2_664
C60 H62B 3.4095 no 2_763
C61 H24A 3.5465 no 1_763
C61 H25A 3.1991 no 1_763
C61 H26B 3.4522 no 1_763
C61 H47A 3.2429 no 2_664
C62 H40 3.4002 no 2_664
C62 H43 3.0778 no 2_664
C62 H47A 3.3745 no 2_664
C62 H60B 3.3949 no 2_763
C62 H62B 3.4581 no 2_763
C63 H31A 3.2408 no 1_664
C63 H32 3.0491 no 2_556
C63 H53B 3.1745 no 1_456
C64 H18A 3.2274 no 2_447
C64 H19A 3.4013 no 2_447
C64 H19B 3.1232 no 2_447
C64 H54A 3.4958 no 1_447
C64 H56B 3.2495 no 1_447
C64 H57B 3.4705 no 1_347
C65 H6 3.21(5) no 2_457
C65 H31A 2.6113 no 2_348
C65 H54A 3.3400 no 1_447
C65 H57B 3.3858 no 1_347
B1 H1 2.9867 no 1_455
B1 H15 3.2932 no .
B1 H22A 3.2210 no 2_456
B1 H35 2.8596 no 2_555
B1 H40 3.3573 no .
B1 H47B 3.1225 no .
B2 H3 3.1668 no 1_455
B2 H4 3.4131 no 2_556
B2 H5 2.96(5) no .
B2 H7 2.9910 no 2_556
B2 H12 3.5905 no 2_456
B2 H16B 3.2687 no 2_456
B2 H45 3.0598 no .
B2 H46 3.3487 no .
B2 H53B 3.5741 no 1_456
B2 H54B 3.5423 no 1_456
B2 H55A 3.4090 no 1_456
H1 F3 2.4296 no 1_655
H1 F4 2.5095 no 1_655
H1 C20 3.3959 no 2_556
H1 B1 2.9867 no 1_655
H1 H14 3.4076 no 1_655
H1 H17A 3.5044 no 2_556
H1 H20A 2.8457 no 2_556
H1 H20B 3.0174 no 2_556
H1 H22A 3.5550 no 2_556
H2 F4 2.5075 no 1_655
H2 N3 3.5791 no 1_655
H2 N6 3.3156 no 1_655
H2 C15 3.4138 no 1_655
H2 C42 3.4177 no 1_655
H2 C43 3.4368 no 1_655
H2 C44 3.3369 no 1_655
H2 C45 3.2201 no 1_655
H2 C46 3.1947 no 1_655
H2 H18B 3.1804 no 2_556
H2 H20A 3.0439 no 2_556
H3 F5 2.9221 no 1_655
H3 F8 2.4076 no 1_655
H3 C11 3.4350 no 1_655
H3 C12 3.5372 no 1_655
H3 C46 3.3566 no 1_655
H3 B2 3.1668 no 1_655
H3 H16B 2.9815 no 2_556
H3 H18B 3.4719 no 2_556
H3 H46 3.1351 no 1_655
H4 F6 2.9573 no 2_556
H4 F8 2.7970 no 2_556
H4 O1 3.2812 no 2_556
H4 C8 3.5726 no 2_556
H4 C16 3.5098 no 2_556
H4 B2 3.4131 no 2_556
H4 H12 3.4509 no 1_655
H4 H16B 2.9037 no 2_556
H5 F6 2.33(6) no .
H5 F7 2.52(5) no .
H5 C6 3.34(5) no 2_556
H5 C7 3.17(5) no 2_556
H5 C13 3.52(4) no 2_456
H5 B2 2.96(5) no .
H5 H7 3.2786 no 2_556
H5 H12 3.0901 no 2_456
H5 H13 2.8147 no 2_456
H5 H32 2.9844 no 2_556
H5 H51B 3.4137 no 1_456
H5 H53B 2.6967 no 1_456
H6 F7 3.31(6) no .
H6 C28 3.39(5) no 2_457
H6 C29 3.35(6) no 2_457
H6 C31 3.41(4) no 1_664
H6 C53 3.30(5) no 1_456
H6 C65 3.21(5) no 2_457
H6 H31A 2.6249 no 1_664
H6 H31C 3.4910 no 1_664
H6 H53A 3.2214 no 1_456
H6 H53B 2.5131 no 1_456
H6 H55A 3.3372 no 1_456
H7 F6 3.2150 no 2_556
H7 F7 2.9632 no 2_556
H7 F8 2.3461 no 2_556
H7 O1 3.2750 no 2_556
H7 C7 3.1045 no 2_556
H7 C8 3.1188 no 2_556
H7 B2 2.9910 no 2_556
H7 H5 3.2786 no 2_556
H7 H7 3.1595 no 2_556
H8 F7 2.94(6) no .
H8 O1 3.42(5) no 2_556
H8 C7 3.47(5) no 2_556
H8 C8 3.07(5) no 2_556
H8 C9 3.21(5) no 2_556
H8 C31 3.51(4) no 1_664
H8 H9 3.4943 no 2_556
H8 H16A 2.9501 no 2_556
H8 H31A 3.0971 no 1_664
H8 H31B 3.5921 no 1_664
H8 H31C 3.2854 no 1_664
H8 H32 3.5435 no 2_556
H8 H52A 3.4174 no 1_556
H9 F6 2.7367 no 2_456
H9 H8 3.4943 no 2_556
H9 H52A 3.0403 no 2_555
H10 C28 3.46(6) no 2_457
H10 C29 3.50(6) no 2_457
H10 C32 3.53(5) no 2_556
H10 C50 3.32(7) no 1_556
H10 H32 2.7608 no 2_556
H10 H50A 2.8894 no 1_556
H10 H50B 2.8538 no 1_556
H10 H52A 3.2798 no 1_556
H10 H52B 3.3975 no 1_556
H12 F6 2.2345 no 2_456
H12 O3 3.4695 no 2_456
H12 C4 3.5060 no 1_455
H12 C51 3.5457 no 2_555
H12 C52 3.5357 no 2_555
H12 B2 3.5905 no 2_456
H12 H4 3.4509 no 1_455
H12 H5 3.0901 no 2_456
H12 H50B 3.2024 no 2_555
H12 H51B 2.9943 no 2_555
H12 H52A 2.8574 no 2_555
H12 H53B 3.5556 no 2_555
H13 O3 2.6455 no 2_456
H13 N1 3.5873 no 1_455
H13 N4 3.5300 no 1_455
H13 C5 3.5140 no 1_455
H13 C32 2.6880 no 1_455
H13 C33 2.9297 no 1_455
H13 H5 2.8147 no 2_456
H13 H32 2.4469 no 1_455
H13 H33 2.8838 no 1_455
H13 H49B 3.2755 no 2_555
H13 H51B 2.7522 no 2_555
H14 F2 3.1589 no .
H14 F3 3.3436 no .
H14 N4 3.3817 no 1_455
H14 C1 3.4729 no 1_455
H14 C32 3.1446 no 1_455
H14 C33 3.0215 no 1_455
H14 C34 3.1471 no 1_455
H14 C35 3.3770 no 1_455
H14 C36 3.4853 no 1_455
H14 H1 3.4076 no 1_455
H14 H32 3.5863 no 1_455
H14 H33 3.4018 no 1_455
H14 H34 3.5946 no 1_455
H14 H38 3.4342 no 2_555
H14 H49B 3.1627 no 2_555
H15 F2 2.4852 no .
H15 F4 3.0989 no .
H15 B1 3.2932 no .
H15 H38 3.5544 no 2_555
H15 H48B 3.4407 no 2_555
H16A F5 3.2886 no 2_456
H16A C31 3.5959 no 2_447
H16A H8 2.9501 no 2_556
H16A H31B 3.2761 no 2_447
H16A H31C 3.0661 no 2_447
H16A H52A 3.2843 no 2_555
H16A H54B 2.9468 no 2_555
H16B F5 2.4888 no 2_456
H16B F6 3.3085 no 2_456
H16B C3 2.9522 no 2_556
H16B C4 2.8906 no 2_556
H16B B2 3.2687 no 2_456
H16B H3 2.9815 no 2_556
H16B H4 2.9037 no 2_556
H16B H54B 3.5926 no 2_555
H17A N1 2.9124 no 2_556
H17A N6 3.5509 no 2_556
H17A C1 3.0040 no 2_556
H17A C2 3.1690 no 2_556
H17A C3 3.2363 no 2_556
H17A C4 3.1587 no 2_556
H17A C5 2.9722 no 2_556
H17A C46 3.1443 no 2_556
H17A H1 3.5044 no 2_556
H17A H46 2.8843 no 2_556
H17B F7 3.1989 no 2_556
H17B C45 3.2280 no 2_556
H17B C46 3.1698 no 2_556
H17B H31B 2.9441 no 2_447
H17B H45 3.0696 no 2_556
H17B H46 2.9459 no 2_556
H18A F5 3.1444 no 2_456
H18A C30 3.2058 no 2_447
H18A C31 3.4279 no 2_447
H18A C54 3.4370 no 2_555
H18A C56 3.3673 no 2_555
H18A C64 3.2274 no 2_447
H18A H31B 2.9627 no 2_447
H18A H31C 3.0642 no 2_447
H18A H54A 3.5070 no 2_555
H18A H54B 2.6534 no 2_555
H18A H56A 2.5491 no 2_555
H18A H56B 3.4613 no 2_555
H18B F5 2.6905 no 2_456
H18B C2 3.1964 no 2_556
H18B C3 3.3756 no 2_556
H18B H2 3.1804 no 2_556
H18B H3 3.4719 no 2_556
H18B H44 3.5913 no 2_456
H18B H45 3.3000 no 2_456
H18B H56A 2.9722 no 2_555
H19A C27 3.0581 no 2_447
H19A C64 3.4013 no 2_447
H19A H27A 2.6112 no 2_447
H19A H27B 2.5911 no 2_447
H19A H56A 3.0446 no 2_555
H19A H58A 3.3167 no 2_555
H19B C27 3.5166 no 2_447
H19B C30 3.5740 no 2_447
H19B C64 3.1232 no 2_447
H19B H27A 3.4380 no 2_447
H19B H27B 2.7855 no 2_447
H19B H31B 3.1902 no 2_447
H19B H57A 3.3603 no 2_655
H19B H59B 2.9664 no 2_655
H20A F4 3.2604 no 2_456
H20A C1 3.1403 no 2_556
H20A C2 3.2473 no 2_556
H20A H1 2.8457 no 2_556
H20A H2 3.0439 no 2_556
H20B N6 3.1223 no 2_556
H20B C1 3.2247 no 2_556
H20B C42 3.2205 no 2_556
H20B C43 3.4682 no 2_556
H20B C45 3.5136 no 2_556
H20B C46 3.2563 no 2_556
H20B H1 3.0174 no 2_556
H21A C25 3.4955 no 2_447
H21A H25A 2.6223 no 2_447
H21A H25B 3.5535 no 2_447
H21A H27B 3.1301 no 2_447
H21A H61A 3.0344 no 2_655
H21A H62A 3.5116 no 1_347
H21B C43 3.3564 no 2_556
H21B C44 3.5294 no 2_556
H21B H27B 3.4742 no 2_447
H21B H43 3.3675 no 2_556
H21B H59B 2.7687 no 2_655
H21B H60B 3.4701 no 2_655
H21B H61A 2.8082 no 2_655
H22A F1 2.8168 no 2_456
H22A F3 3.2280 no 2_456
H22A F4 3.1329 no 2_456
H22A B1 3.2210 no 2_456
H22A H1 3.5550 no 2_556
H22A H62A 2.9335 no 1_347
H22B F3 3.5498 no 2_456
H22B C40 3.0794 no 2_556
H22B C41 2.9502 no 2_556
H22B C42 3.0940 no 2_556
H22B C43 3.2375 no 2_556
H22B H40 3.1466 no 2_556
H22B H43 3.1373 no 2_556
H23A H60A 3.2978 no 1_447
H23A H61A 3.1511 no 2_655
H23A H62B 3.5027 no 1_447
H23A H62B 3.0500 no 2_655
H23A H62C 3.1259 no 1_447
H23B H23B 2.8460 no 2_447
H23B H25A 3.4033 no 2_447
H23B H61A 3.3731 no 1_347
H23B H61A 3.2503 no 2_655
H23B H62A 2.9948 no 1_347
H24A F1 2.6432 no 2_456
H24A C34 3.5095 no 1_456
H24A C61 3.5465 no 1_347
H24A H34 2.6637 no 1_456
H24A H61A 3.4694 no 1_347
H24A H61B 2.9513 no 1_347
H24A H62A 3.1494 no 1_347
H24B O2 3.4607 no 2_556
H24B C39 3.4956 no 2_556
H24B C40 3.4858 no 2_556
H24B C47 3.5513 no 2_556
H24B H34 2.9096 no 1_456
H24B H40 3.3610 no 2_556
H24B H47A 2.8216 no 2_556
H24B H49A 3.3915 no 2_556
H24B H60A 3.1989 no 1_447
H25A C21 3.5251 no 2_447
H25A C61 3.1991 no 1_347
H25A H21A 2.6223 no 2_447
H25A H23B 3.4033 no 2_447
H25A H61A 2.4948 no 1_347
H25A H61B 3.0306 no 1_347
H25B C58 3.2652 no 1_447
H25B C60 3.1566 no 1_447
H25B H21A 3.5535 no 2_447
H25B H49A 3.2767 no 2_556
H25B H58A 3.0212 no 1_447
H25B H58B 2.7316 no 1_447
H25B H60A 2.4593 no 1_447
H25B H60B 3.0656 no 1_447
H26A C33 3.2570 no 1_456
H26A C34 3.5858 no 1_456
H26A C49 3.1737 no 2_556
H26A C51 3.5873 no 2_556
H26A H33 2.4636 no 1_456
H26A H34 3.1429 no 1_456
H26A H49A 2.5156 no 2_556
H26A H49B 2.9668 no 2_556
H26A H51A 3.0021 no 2_556
H26A H51B 3.4224 no 2_556
H26A H58B 3.0322 no 1_447
H26B C33 3.0810 no 1_456
H26B C34 3.2459 no 1_456
H26B C61 3.4522 no 1_347
H26B H33 2.5317 no 1_456
H26B H34 2.8552 no 1_456
H26B H48A 3.1138 no 2_456
H26B H59A 3.3993 no 1_347
H26B H61A 3.3687 no 1_347
H26B H61B 2.6566 no 1_347
H27A C19 3.4455 no 2_447
H27A C56 3.3049 no 1_447
H27A C58 3.1735 no 1_447
H27A H19A 2.6112 no 2_447
H27A H19B 3.4380 no 2_447
H27A H51A 3.1466 no 2_556
H27A H56A 3.2072 no 1_447
H27A H56B 2.6516 no 1_447
H27A H58A 3.0072 no 1_447
H27A H58B 2.5371 no 1_447
H27B C19 3.1440 no 2_447
H27B C59 3.2365 no 1_347
H27B H19A 2.5911 no 2_447
H27B H19B 2.7855 no 2_447
H27B H21A 3.1301 no 2_447
H27B H21B 3.4742 no 2_447
H27B H59A 2.8527 no 1_347
H27B H59B 2.7255 no 1_347
H27B H61A 3.0760 no 1_347
H27B H61B 3.3586 no 1_347
H31A C30 3.5279 no 2_348
H31A C31 3.2874 no 2_348
H31A C55 3.4146 no 1_347
H31A C63 3.2408 no 1_446
H31A C65 2.6113 no 2_348
H31A H6 2.6249 no 1_446
H31A H8 3.0971 no 1_446
H31A H31A 3.0323 no 2_348
H31A H31C 3.5950 no 2_348
H31A H55A 2.9574 no 1_347
H31A H55B 2.9276 no 1_347
H31B C17 3.5307 no 2_447
H31B C18 3.5213 no 2_447
H31B C57 3.5430 no 1_347
H31B H8 3.5921 no 1_446
H31B H16A 3.2761 no 2_447
H31B H17B 2.9441 no 2_447
H31B H18A 2.9627 no 2_447
H31B H19B 3.1902 no 2_447
H31B H55A 3.0678 no 1_347
H31B H55B 3.4908 no 1_347
H31B H57A 2.8988 no 1_347
H31B H57B 3.3064 no 1_347
H31C C52 3.4758 no 1_447
H31C C54 3.0318 no 1_447
H31C H6 3.4910 no 1_446
H31C H8 3.2854 no 1_446
H31C H16A 3.0661 no 2_447
H31C H18A 3.0642 no 2_447
H31C H31A 3.5950 no 2_348
H31C H52A 3.3257 no 1_447
H31C H52B 2.9097 no 1_447
H31C H54A 2.4371 no 1_447
H31C H54B 2.7672 no 1_447
H32 O3 2.3544 no 2_556
H32 C13 3.3281 no 1_655
H32 C63 3.0491 no 2_556
H32 H5 2.9844 no 2_556
H32 H8 3.5435 no 2_556
H32 H10 2.7608 no 2_556
H32 H13 2.4469 no 1_655
H32 H14 3.5863 no 1_655
H32 H48B 3.5079 no 2_555
H33 O3 3.5308 no 2_556
H33 C13 3.5453 no 1_655
H33 C26 2.9263 no 1_654
H33 C28 3.4051 no 1_654
H33 H13 2.8838 no 1_655
H33 H14 3.4018 no 1_655
H33 H26A 2.4636 no 1_654
H33 H26B 2.5317 no 1_654
H33 H48A 3.4138 no 2_555
H33 H49B 3.1187 no 2_655
H33 H51B 3.2448 no 2_655
H34 F1 2.8268 no 2_555
H34 F3 3.4579 no 2_555
H34 C24 3.2103 no 1_654
H34 C26 3.3947 no 1_654
H34 H14 3.5946 no 1_655
H34 H24A 2.6637 no 1_654
H34 H24B 2.9096 no 1_654
H34 H26A 3.1429 no 1_654
H34 H26B 2.8552 no 1_654
H35 F1 2.9482 no 2_555
H35 F2 2.5276 no 2_555
H35 F3 2.7057 no 2_555
H35 B1 2.8596 no 2_555
H35 H35 3.0278 no 2_655
H35 H38 3.3411 no 2_655
H35 H47B 3.5988 no 2_555
H38 F2 2.4652 no 2_555
H38 H14 3.4342 no 2_555
H38 H15 3.5544 no 2_555
H38 H35 3.3411 no 2_655
H40 F1 3.1109 no .
H40 F2 3.2905 no .
H40 F4 3.1392 no .
H40 C62 3.4002 no 2_664
H40 B1 3.3573 no .
H40 H22B 3.1466 no 2_556
H40 H24B 3.3610 no 2_556
H40 H62A 3.5906 no 2_664
H40 H62C 2.4860 no 2_664
H43 F4 3.0851 no .
H43 C62 3.0778 no 2_664
H43 H21B 3.3675 no 2_556
H43 H22B 3.1373 no 2_556
H43 H62A 3.0538 no 2_664
H43 H62B 3.2910 no 2_664
H43 H62C 2.4385 no 2_664
H44 C57 3.5007 no 1_456
H44 C58 3.0687 no 1_456
H44 C59 3.5015 no 1_456
H44 H18B 3.5913 no 2_456
H44 H56A 3.3681 no 1_456
H44 H57A 3.1334 no 1_456
H44 H58A 2.2695 no 1_456
H44 H59B 3.1632 no 1_456
H44 H60B 3.2888 no 1_456
H45 F5 2.4933 no .
H45 F7 2.9221 no .
H45 F8 3.3544 no .
H45 B2 3.0598 no .
H45 H17B 3.0696 no 2_556
H45 H18B 3.3000 no 2_456
H45 H55A 3.4005 no 1_456
H45 H56A 3.0960 no 1_456
H45 H57A 2.9106 no 1_456
H46 F5 3.5407 no .
H46 F7 3.3303 no .
H46 F8 2.6880 no .
H46 O1 3.4011 no 2_556
H46 C17 3.3495 no 2_556
H46 B2 3.3487 no .
H46 H3 3.1351 no 1_455
H46 H17A 2.8843 no 2_556
H46 H17B 2.9459 no 2_556
H47A F1 3.5771 no .
H47A C60 3.2257 no 2_664
H47A C61 3.2429 no 2_664
H47A C62 3.3745 no 2_664
H47A H24B 2.8216 no 2_556
H47A H60A 2.4771 no 2_664
H47A H61B 2.8309 no 2_664
H47A H62C 2.6838 no 2_664
H47B F1 2.2939 no .
H47B F2 2.9521 no .
H47B C34 3.5737 no 2_555
H47B C35 3.5210 no 2_555
H47B B1 3.1225 no .
H47B H35 3.5988 no 2_555
H47B H61B 3.0398 no 2_664
H47B H62C 3.2521 no 2_664
H48A C32 3.5681 no 2_555
H48A C33 3.2725 no 2_555
H48A C34 3.5274 no 2_555
H48A H26B 3.1138 no 2_456
H48A H33 3.4138 no 2_555
H48A H59A 2.9045 no 2_664
H48A H60A 3.4611 no 2_664
H48A H61B 2.8673 no 2_664
H48B N3 3.5202 no 2_555
H48B N4 3.1167 no 2_555
H48B C15 3.3420 no 2_555
H48B C32 3.1314 no 2_555
H48B C33 3.3799 no 2_555
H48B C34 3.5762 no 2_555
H48B C35 3.5490 no 2_555
H48B C36 3.3073 no 2_555
H48B H15 3.4407 no 2_555
H48B H32 3.5079 no 2_555
H49A C26 3.4024 no 2_556
H49A C58 3.3059 no 2_664
H49A C59 3.3558 no 2_664
H49A C60 3.4438 no 2_664
H49A H24B 3.3915 no 2_556
H49A H25B 3.2767 no 2_556
H49A H26A 2.5156 no 2_556
H49A H58B 2.5131 no 2_664
H49A H59A 2.9785 no 2_664
H49A H60A 2.7307 no 2_664
H49B C13 3.1195 no 2_555
H49B C14 3.0389 no 2_555
H49B C15 3.5726 no 2_555
H49B C33 3.5855 no 2_655
H49B H13 3.2755 no 2_555
H49B H14 3.1627 no 2_555
H49B H26A 2.9668 no 2_556
H49B H33 3.1187 no 2_655
H50A C29 3.4628 no 2_456
H50A H10 2.8894 no 1_554
H50A H57B 2.9056 no 2_664
H50A H58B 3.2085 no 2_664
H50A H59A 2.8147 no 2_664
H50B N3 3.5376 no 2_555
H50B C11 3.0746 no 2_555
H50B C12 2.9695 no 2_555
H50B C13 3.3493 no 2_555
H50B H10 2.8538 no 1_554
H50B H12 3.2024 no 2_555
H51A C27 3.5857 no 2_556
H51A C28 3.5154 no 2_556
H51A C56 3.3753 no 2_664
H51A C57 3.3310 no 2_664
H51A C58 3.3280 no 2_664
H51A H26A 3.0021 no 2_556
H51A H27A 3.1466 no 2_556
H51A H56B 2.6364 no 2_664
H51A H57B 2.9576 no 2_664
H51A H58B 2.5601 no 2_664
H51B O3 3.3046 no 1_654
H51B C12 3.1204 no 2_555
H51B C13 2.9965 no 2_555
H51B H5 3.4137 no 1_654
H51B H12 2.9943 no 2_555
H51B H13 2.7522 no 2_555
H51B H26A 3.4224 no 2_556
H51B H33 3.2448 no 2_655
H52A F6 3.4692 no 1_654
H52A C9 3.5998 no 2_555
H52A C12 3.3928 no 2_555
H52A H8 3.4174 no 1_554
H52A H9 3.0403 no 2_555
H52A H10 3.2798 no 1_554
H52A H12 2.8574 no 2_555
H52A H16A 3.2843 no 2_555
H52A H31C 3.3257 no 1_663
H52B H10 3.3975 no 1_554
H52B H31C 2.9097 no 1_663
H52B H55B 2.8521 no 2_664
H52B H56B 3.3224 no 2_664
H52B H57B 2.7962 no 2_664
H53A C30 3.3525 no 2_556
H53A C54 3.4594 no 2_664
H53A C55 3.4173 no 2_664
H53A C56 3.4317 no 2_664
H53A H6 3.2214 no 1_654
H53A H54A 2.7219 no 2_664
H53A H55B 3.0127 no 2_664
H53A H56B 2.6813 no 2_664
H53B F6 3.0423 no 1_654
H53B F7 3.3223 no 1_654
H53B O3 2.9489 no 1_654
H53B C63 3.1745 no 1_654
H53B B2 3.5741 no 1_654
H53B H5 2.6967 no 1_654
H53B H6 2.5131 no 1_654
H53B H12 3.5556 no 2_555
H54A C30 2.8910 no 1_663
H54A C31 3.2475 no 1_663
H54A C53 3.5404 no 2_664
H54A C55 3.5551 no 2_664
H54A C64 3.4958 no 1_663
H54A C65 3.3400 no 1_663
H54A H18A 3.5070 no 2_555
H54A H31C 2.4371 no 1_663
H54A H53A 2.7219 no 2_664
H54A H54A 3.2698 no 2_664
H54A H55B 2.7553 no 2_664
H54B F5 2.7940 no 1_654
H54B F6 3.4878 no 1_654
H54B C18 3.5262 no 2_555
H54B B2 3.5423 no 1_654
H54B H16A 2.9468 no 2_555
H54B H16B 3.5926 no 2_555
H54B H18A 2.6534 no 2_555
H54B H31C 2.7672 no 1_663
H55A F5 3.0744 no 1_654
H55A F7 2.7708 no 1_654
H55A C31 3.4532 no 1_763
H55A B2 3.4090 no 1_654
H55A H6 3.3372 no 1_654
H55A H31A 2.9574 no 1_763
H55A H31B 3.0678 no 1_763
H55A H45 3.4005 no 1_654
H55B C31 3.5409 no 1_763
H55B C52 3.5568 no 2_664
H55B C53 3.4655 no 2_664
H55B C54 3.5017 no 2_664
H55B H31A 2.9276 no 1_763
H55B H31B 3.4908 no 1_763
H55B H52B 2.8521 no 2_664
H55B H53A 3.0127 no 2_664
H55B H54A 2.7553 no 2_664
H56A F5 3.2236 no 1_654
H56A C18 3.1350 no 2_555
H56A H18A 2.5491 no 2_555
H56A H18B 2.9722 no 2_555
H56A H19A 3.0446 no 2_555
H56A H27A 3.2072 no 1_663
H56A H44 3.3681 no 1_654
H56A H45 3.0960 no 1_654
H56B C27 3.5025 no 1_663
H56B C30 3.1558 no 1_663
H56B C51 3.4767 no 2_664
H56B C52 3.5925 no 2_664
H56B C53 3.5047 no 2_664
H56B C64 3.2495 no 1_663
H56B H18A 3.4613 no 2_555
H56B H27A 2.6516 no 1_663
H56B H51A 2.6364 no 2_664
H56B H52B 3.3224 no 2_664
H56B H53A 2.6813 no 2_664
H57A C29 3.3920 no 1_763
H57A C44 3.5872 no 1_654
H57A C45 3.4685 no 1_654
H57A H19B 3.3603 no 2_655
H57A H31B 2.8988 no 1_763
H57A H44 3.1334 no 1_654
H57A H45 2.9106 no 1_654
H57B C29 2.8124 no 1_763
H57B C50 3.5889 no 2_664
H57B C51 3.4528 no 2_664
H57B C52 3.5152 no 2_664
H57B C64 3.4705 no 1_763
H57B C65 3.3858 no 1_763
H57B H31B 3.3064 no 1_763
H57B H50A 2.9056 no 2_664
H57B H51A 2.9576 no 2_664
H57B H52B 2.7962 no 2_664
H58A C44 3.1781 no 1_654
H58A H19A 3.3167 no 2_555
H58A H25B 3.0212 no 1_663
H58A H27A 3.0072 no 1_663
H58A H44 2.2695 no 1_654
H58B C25 3.4901 no 1_663
H58B C26 3.4132 no 1_663
H58B C27 3.3446 no 1_663
H58B C49 3.3431 no 2_664
H58B C50 3.4607 no 2_664
H58B C51 3.3781 no 2_664
H58B H25B 2.7316 no 1_663
H58B H26A 3.0322 no 1_663
H58B H27A 2.5371 no 1_663
H58B H49A 2.5131 no 2_664
H58B H50A 3.2085 no 2_664
H58B H51A 2.5601 no 2_664
H59A C27 3.4202 no 1_763
H59A C28 3.2952 no 1_763
H59A C29 3.1646 no 1_763
H59A C48 3.5555 no 2_664
H59A C49 3.4601 no 2_664
H59A C50 3.5292 no 2_664
H59A H26B 3.3993 no 1_763
H59A H27B 2.8527 no 1_763
H59A H48A 2.9045 no 2_664
H59A H49A 2.9785 no 2_664
H59A H50A 2.8147 no 2_664
H59B H19B 2.9664 no 2_655
H59B H21B 2.7687 no 2_655
H59B H27B 2.7255 no 1_763
H59B H44 3.1632 no 1_654
H60A C25 3.3351 no 1_663
H60A C47 3.3462 no 2_664
H60A C49 3.5517 no 2_664
H60A H23A 3.2978 no 1_663
H60A H24B 3.1989 no 1_663
H60A H25B 2.4593 no 1_663
H60A H47A 2.4771 no 2_664
H60A H48A 3.4611 no 2_664
H60A H49A 2.7307 no 2_664
H60B C62 3.3949 no 2_763
H60B H21B 3.4701 no 2_655
H60B H25B 3.0656 no 1_663
H60B H44 3.2888 no 1_654
H60B H62B 2.5313 no 2_763
H61A C21 3.3643 no 2_655
H61A C25 3.2961 no 1_763
H61A H21A 3.0344 no 2_655
H61A H21B 2.8082 no 2_655
H61A H23A 3.1511 no 2_655
H61A H23B 3.3731 no 1_763
H61A H23B 3.2503 no 2_655
H61A H24A 3.4694 no 1_763
H61A H25A 2.4948 no 1_763
H61A H26B 3.3687 no 1_763
H61A H27B 3.0760 no 1_763
H61B F1 3.4451 no 2_664
H61B C24 3.5996 no 1_763
H61B C25 3.4385 no 1_763
H61B C26 3.3390 no 1_763
H61B C47 3.2450 no 2_664
H61B C48 3.4869 no 2_664
H61B H24A 2.9513 no 1_763
H61B H25A 3.0306 no 1_763
H61B H26B 2.6566 no 1_763
H61B H27B 3.3586 no 1_763
H61B H47A 2.8309 no 2_664
H61B H47B 3.0398 no 2_664
H61B H48A 2.8673 no 2_664
H62A F1 3.2929 no 2_664
H62A C22 3.5595 no 1_763
H62A C23 3.5201 no 1_763
H62A H21A 3.5116 no 1_763
H62A H22A 2.9335 no 1_763
H62A H23B 2.9948 no 1_763
H62A H24A 3.1494 no 1_763
H62A H40 3.5906 no 2_664
H62A H43 3.0538 no 2_664
H62B C60 3.4095 no 2_763
H62B C62 3.4581 no 2_763
H62B H23A 3.5027 no 1_663
H62B H23A 3.0500 no 2_655
H62B H43 3.2910 no 2_664
H62B H60B 2.5313 no 2_763
H62B H62B 2.6304 no 2_763
H62C F1 3.5342 no 2_664
H62C C40 3.4197 no 2_664
H62C C43 3.3885 no 2_664
H62C C47 3.4168 no 2_664
H62C H23A 3.1259 no 1_663
H62C H40 2.4860 no 2_664
H62C H43 2.4385 no 2_664
H62C H47A 2.6838 no 2_664
H62C H47B 3.2521 no 2_664

loop_
_geom_torsion_atom_site_label_1
_geom_torsion_atom_site_label_2
_geom_torsion_atom_site_label_3
_geom_torsion_atom_site_label_4
_geom_torsion
_geom_torsion_publ_flag
N1 Zn1 N2 C6 1.01(17) no
N1 Zn1 N2 C10 -179.9(2) no
N2 Zn1 N1 C1 179.0(2) no
N2 Zn1 N1 C5 0.43(16) no
N1 Zn1 N3 C11 1.1(3) no
N1 Zn1 N3 C15 -179.14(17) no
N3 Zn1 N1 C1 178.05(16) no
N3 Zn1 N1 C5 -0.5(3) no
N1 Zn1 N4 C32 64.8(2) no
N1 Zn1 N4 C36 -108.80(18) no
N4 Zn1 N1 C1 74.1(2) no
N4 Zn1 N1 C5 -104.45(17) no
N1 Zn1 N5 C37 92.9(2) no
N1 Zn1 N5 C41 -101.31(19) no
N5 Zn1 N1 C1 -1.9(2) no
N5 Zn1 N1 C5 179.56(15) no
N1 Zn1 N6 C42 116.51(17) no
N1 Zn1 N6 C46 -66.2(2) no
N6 Zn1 N1 C1 -79.0(2) no
N6 Zn1 N1 C5 102.42(17) no
N2 Zn1 N3 C11 0.07(16) no
N2 Zn1 N3 C15 179.9(2) no
N3 Zn1 N2 C6 -179.5(2) no
N3 Zn1 N2 C10 -0.41(17) no
N2 Zn1 N4 C32 -11.8(2) no
N2 Zn1 N4 C36 174.57(17) no
N4 Zn1 N2 C6 90.99(19) no
N4 Zn1 N2 C10 -89.96(19) no
N2 Zn1 N6 C42 -166.30(16) no
N2 Zn1 N6 C46 11.0(2) no
N6 Zn1 N2 C6 -92.27(19) no
N6 Zn1 N2 C10 86.8(2) no
N3 Zn1 N4 C32 -87.5(2) no
N3 Zn1 N4 C36 98.90(18) no
N4 Zn1 N3 C11 105.00(17) no
N4 Zn1 N3 C15 -75.2(2) no
N3 Zn1 N5 C37 -87.02(19) no
N3 Zn1 N5 C41 78.7(2) no
N5 Zn1 N3 C11 -179.04(17) no
N5 Zn1 N3 C15 0.8(2) no
N3 Zn1 N6 C42 -91.26(17) no
N3 Zn1 N6 C46 86.0(2) no
N6 Zn1 N3 C11 -103.30(17) no
N6 Zn1 N3 C15 76.5(2) no
N4 Zn1 N5 C37 4.72(17) no
N4 Zn1 N5 C41 170.5(2) no
N5 Zn1 N4 C32 176.1(2) no
N5 Zn1 N4 C36 2.45(17) no
N4 Zn1 N6 C42 7.1(3) no
N4 Zn1 N6 C46 -175.61(17) no
N6 Zn1 N4 C32 174.87(17) no
N6 Zn1 N4 C36 1.2(3) no
N5 Zn1 N6 C42 5.88(16) no
N5 Zn1 N6 C46 -176.8(2) no
N6 Zn1 N5 C37 -175.9(2) no
N6 Zn1 N5 C41 -10.13(18) no
C8 O1 C16 C17 169.6(2) no
C16 O1 C8 C7 -166.3(2) no
C16 O1 C8 C9 13.9(4) no
C39 O2 C47 C48 -175.4(2) no
C47 O2 C39 C38 169.6(2) no
C47 O2 C39 C40 -9.0(4) no
Zn1 N1 C1 C2 -179.55(18) no
Zn1 N1 C5 C4 178.42(19) no
Zn1 N1 C5 C6 -1.6(3) no
C1 N1 C5 C4 -0.3(4) no
C1 N1 C5 C6 179.7(3) no
C5 N1 C1 C2 -1.0(5) no
Zn1 N2 C6 C5 -2.2(3) no
Zn1 N2 C6 C7 178.57(18) no
Zn1 N2 C10 C9 -179.27(18) no
Zn1 N2 C10 C11 0.7(3) no
C6 N2 C10 C9 -0.2(4) no
C6 N2 C10 C11 179.7(2) no
C10 N2 C6 C5 178.8(2) no
C10 N2 C6 C7 -0.5(4) no
Zn1 N3 C11 C10 0.2(3) no
Zn1 N3 C11 C12 179.80(19) no
Zn1 N3 C15 C14 -179.56(18) no
C11 N3 C15 C14 0.2(5) no
C15 N3 C11 C10 -179.6(3) no
C15 N3 C11 C12 -0.0(4) no
Zn1 N4 C32 C33 -172.82(19) no
Zn1 N4 C36 C35 173.21(19) no
Zn1 N4 C36 C37 -8.4(3) no
C32 N4 C36 C35 -0.8(5) no
C32 N4 C36 C37 177.6(3) no
C36 N4 C32 C33 0.6(5) no
Zn1 N5 C37 C36 -10.4(3) no
Zn1 N5 C37 C38 166.91(19) no
Zn1 N5 C41 C40 -166.24(19) no
Zn1 N5 C41 C42 12.4(3) no
C37 N5 C41 C40 -0.5(4) no
C37 N5 C41 C42 178.1(2) no
C41 N5 C37 C36 -176.1(2) no
C41 N5 C37 C38 1.2(4) no
Zn1 N6 C42 C41 -1.6(3) no
Zn1 N6 C42 C43 177.7(2) no
Zn1 N6 C46 C45 -177.42(19) no
C42 N6 C46 C45 -0.2(5) no
C46 N6 C42 C41 -179.1(3) no
C46 N6 C42 C43 0.2(5) no
N1 C1 C2 C3 0.8(5) no
C1 C2 C3 C4 0.7(5) no
C2 C3 C4 C5 -1.9(5) no
C3 C4 C5 N1 1.7(5) no
C3 C4 C5 C6 -178.2(3) no
N1 C5 C6 N2 2.5(4) no
N1 C5 C6 C7 -178.3(3) no
C4 C5 C6 N2 -177.6(3) no
C4 C5 C6 C7 1.6(5) no
N2 C6 C7 C8 1.3(5) no
C5 C6 C7 C8 -177.9(3) no
C6 C7 C8 O1 178.7(3) no
C6 C7 C8 C9 -1.4(5) no
O1 C8 C9 C10 -179.4(3) no
C7 C8 C9 C10 0.8(4) no
C8 C9 C10 N2 0.1(5) no
C8 C9 C10 C11 -179.9(3) no
N2 C10 C11 N3 -0.6(4) no
N2 C10 C11 C12 179.9(3) no
C9 C10 C11 N3 179.4(3) no
C9 C10 C11 C12 -0.2(5) no
N3 C11 C12 C13 0.4(5) no
C10 C11 C12 C13 179.9(3) no
C11 C12 C13 C14 -0.9(5) no
C12 C13 C14 C15 1.1(5) no
C13 C14 C15 N3 -0.8(5) no
O1 C16 C17 C18 179.0(2) no
C16 C17 C18 C19 169.6(3) no
C17 C18 C19 C20 66.0(4) no
C18 C19 C20 C21 176.8(3) no
C19 C20 C21 C22 -171.5(3) no
C20 C21 C22 C23 173.5(3) no
C21 C22 C23 C24 -170.7(3) no
C22 C23 C24 C25 165.9(3) no
C23 C24 C25 C26 -168.6(3) no
C24 C25 C26 C27 167.6(3) no
C25 C26 C27 C28 -174.1(3) no
C26 C27 C28 C29 152.3(4) no
C26 C27 C28 C64 -178.1(3) no
C27 C28 C29 C30 79.6(7) no
C27 C28 C29 C64 55.3(7) no
C27 C28 C29 C65 114.4(7) no
C27 C28 C64 C29 -135.6(6) no
C27 C28 C64 C30 135.9(10) no
C27 C28 C64 C65 176.7(5) no
C29 C28 C64 C29 -0.0(6) no
C29 C28 C64 C30 -88.5(12) no
C29 C28 C64 C65 -47.7(7) no
C64 C28 C29 C30 24.3(6) no
C64 C28 C29 C64 -0.0(6) no
C64 C28 C29 C65 59.2(8) no
C28 C29 C30 C31 -179.3(6) no
C28 C29 C30 C64 -61.6(8) no
C28 C29 C30 C65 136.3(7) no
C28 C29 C64 C28 -0.0(2) no
C28 C29 C64 C30 122.2(9) no
C28 C29 C64 C65 134.4(6) no
C28 C29 C65 C30 -61.0(9) no
C28 C29 C65 C31 -128.1(8) no
C28 C29 C65 C64 -70.1(8) no
C30 C29 C64 C28 -122.2(11) no
C30 C29 C64 C30 -0.0(7) no
C30 C29 C64 C65 12.2(10) no
C64 C29 C30 C31 -117.6(14) no
C64 C29 C30 C64 -0.0(10) no
C64 C29 C30 C65 -162.0(15) no
C30 C29 C65 C30 0.0(5) no
C30 C29 C65 C31 -67.1(8) no
C30 C29 C65 C64 -9.1(6) no
C65 C29 C30 C31 44.4(6) no
C65 C29 C30 C64 162.0(12) no
C65 C29 C30 C65 0.0(5) no
C64 C29 C65 C30 9.1(6) no
C64 C29 C65 C31 -58.0(9) no
C64 C29 C65 C64 -0.0(5) no
C65 C29 C64 C28 -134.4(6) no
C65 C29 C64 C30 -12.2(8) no
C65 C29 C64 C65 0.0(3) no
C29 C30 C31 C65 -53.8(6) no
C29 C30 C64 C28 57.5(10) no
C29 C30 C64 C29 0.0(4) no
C29 C30 C64 C65 -19.1(15) no
C29 C30 C65 C29 0.0(3) no
C29 C30 C65 C31 129.6(6) no
C29 C30 C65 C64 12.8(8) no
C31 C30 C64 C28 142.2(8) no
C31 C30 C64 C29 84.7(12) no
C31 C30 C64 C65 65.6(10) no
C64 C30 C31 C65 -98.5(13) no
C31 C30 C65 C29 -129.6(6) no
C31 C30 C65 C31 0.0(3) no
C31 C30 C65 C64 -116.8(10) no
C65 C30 C31 C65 0.0(6) no
C64 C30 C65 C29 -12.8(10) no
C64 C30 C65 C31 116.8(12) no
C64 C30 C65 C64 -0.0(7) no
C65 C30 C64 C28 76.6(15) no
C65 C30 C64 C29 19.1(15) no
C65 C30 C64 C65 -0.0(5) no
C30 C31 C65 C29 57.3(8) no
C30 C31 C65 C30 0.0(6) no
C30 C31 C65 C64 24.2(6) no
N4 C32 C33 C34 -0.3(5) no
C32 C33 C34 C35 0.4(5) no
C33 C34 C35 C36 -0.6(5) no
C34 C35 C36 N4 0.9(5) no
C34 C35 C36 C37 -177.4(3) no
N4 C36 C37 N5 12.2(4) no
N4 C36 C37 C38 -165.1(3) no
C35 C36 C37 N5 -169.4(3) no
C35 C36 C37 C38 13.3(5) no
N5 C37 C38 C39 -1.3(5) no
C36 C37 C38 C39 175.7(3) no
C37 C38 C39 O2 -177.9(3) no
C37 C38 C39 C40 0.7(5) no
O2 C39 C40 C41 178.5(3) no
C38 C39 C40 C41 -0.0(5) no
C39 C40 C41 N5 -0.1(5) no
C39 C40 C41 C42 -178.6(3) no
N5 C41 C42 N6 -6.6(4) no
N5 C41 C42 C43 174.1(3) no
C40 C41 C42 N6 172.0(3) no
C40 C41 C42 C43 -7.3(5) no
N6 C42 C43 C44 -0.1(5) no
C41 C42 C43 C44 179.2(3) no
C42 C43 C44 C45 -0.1(6) no
C43 C44 C45 C46 0.0(6) no
C44 C45 C46 N6 0.1(6) no
O2 C47 C48 C49 -70.8(3) no
C47 C48 C49 C50 -171.7(3) no
C48 C49 C50 C51 -179.7(3) no
C49 C50 C51 C52 -179.0(3) no
C50 C51 C52 C53 -178.0(3) no
C51 C52 C53 C54 -177.4(3) no
C52 C53 C54 C55 -177.6(3) no
C53 C54 C55 C56 -178.4(3) no
C54 C55 C56 C57 179.7(3) no
C55 C56 C57 C58 -178.4(3) no
C56 C57 C58 C59 -177.9(3) no
C57 C58 C59 C60 175.0(3) no
C58 C59 C60 C61 175.2(3) no
C59 C60 C61 C62 178.6(3) no
C28 C64 C65 C29 37.1(4) no
C28 C64 C65 C30 -124.5(11) no
C28 C64 C65 C31 171.5(5) no
C29 C64 C65 C29 -0.0(5) no
C29 C64 C65 C30 -161.6(12) no
C29 C64 C65 C31 134.4(8) no
C30 C64 C65 C29 161.6(15) no
C30 C64 C65 C30 0.0(10) no
C30 C64 C65 C31 -64.1(13) no
